data_7203963
loop_
_publ_author_name
'Evans, Cara C.'
'Masse, Ren\'e'
'Nicoud, Jean-Fran\,cois'
'Bagieu-Beucher, Muriel'

_publ_section_title
;
 A new octupolar material for quadratic nonlinear optics:
 tris(2,2'-bipyridyl)Zn(ii) tetrakis(2-chloro-4-nitrophenolate)Zn(ii)
;
_journal_issue 6
_journal_name_full 'Journal of Materials Chemistry'
_journal_page_first 1419
_journal_paper_doi 10.1039/b000417k
_journal_volume 10
_journal_year 2000
_chemical_formula_sum 'C12 H16 Cl2 N2 O11 Zn'
_chemical_formula_weight 500.55
_space_group_IT_number 2
_symmetry_cell_setting triclinic
_symmetry_Int_Tables_number 2
_symmetry_space_group_name_Hall '-P 1'
_symmetry_space_group_name_H-M 'P -1'
_cell_angle_alpha 94.1(10)
_cell_angle_beta 115(1)
_cell_angle_gamma 91.107(3)
_cell_formula_units_Z 4
_cell_length_a 13.1589(6)
_cell_length_b 13.3044(9)
_cell_length_c 11.9989(8)
_cell_measurement_reflns_used 0
_cell_measurement_temperature 296.2
_cell_measurement_theta_max 0.0
_cell_measurement_theta_min 0.0
_cell_volume 1896(16)
_computing_cell_refinement 'MSC/AFC Diffractometer Control'
_computing_data_collection 'MSC/AFC Diffractometer Control'
_computing_data_reduction 'teXsan for Windows (MSC, 1997)'
_computing_publication_material 'teXsan for Windows (MSC, 1997)'
_computing_structure_refinement 'teXsan for Windows (MSC, 1997)'
_computing_structure_solution
;
SIR92 (Altomare, et. al. 1993)
;
_diffrn_ambient_temperature 296.2
_diffrn_measurement_device 'Nonius Kappa-CCD'
_diffrn_orient_matrix_UB_11 0.00000
_diffrn_orient_matrix_UB_12 0.00000
_diffrn_orient_matrix_UB_13 0.00000
_diffrn_orient_matrix_UB_21 0.00000
_diffrn_orient_matrix_UB_22 0.00000
_diffrn_orient_matrix_UB_23 0.00000
_diffrn_orient_matrix_UB_31 0.00000
_diffrn_orient_matrix_UB_32 0.00000
_diffrn_orient_matrix_UB_33 0.00000
_diffrn_radiation_detector 'CCD Camera'
_diffrn_radiation_monochromator graphite
_diffrn_radiation_source 'X-ray fine focus'
_diffrn_radiation_type 'Ag K\a'
_diffrn_radiation_wavelength 0.5608
_diffrn_reflns_av_R_equivalents 0.00000
_diffrn_reflns_av_sigmaI/netI 0.085
_diffrn_reflns_limit_h_max 14
_diffrn_reflns_limit_h_min -15
_diffrn_reflns_limit_k_max 15
_diffrn_reflns_limit_k_min -15
_diffrn_reflns_limit_l_max 14
_diffrn_reflns_limit_l_min 0
_diffrn_reflns_number 6024
_diffrn_reflns_reduction_process 'Lp corrections applied'
_diffrn_reflns_theta_max 19.23
_diffrn_reflns_theta_min 1.83
_diffrn_standards_decay_% 0.00
_diffrn_standards_interval_count 0
_diffrn_standards_number 0
_exptl_absorpt_coefficient_mu 0.855
_exptl_absorpt_correction_type none
_exptl_crystal_colour yellow
_exptl_crystal_density_diffrn 1.748
_exptl_crystal_density_meas ?
_exptl_crystal_description platelet
_exptl_crystal_F_000 1016
_exptl_crystal_size_max 0.24
_exptl_crystal_size_mid 0.11
_exptl_crystal_size_min 0.06
_refine_diff_density_max 0.65
_refine_diff_density_min -0.39
_refine_ls_extinction_method none
_refine_ls_goodness_of_fit_all 1.983
_refine_ls_goodness_of_fit_ref 1.980
_refine_ls_hydrogen_treatment noref
_refine_ls_matrix_type full
_refine_ls_number_constraints 0
_refine_ls_number_parameters 505
_refine_ls_number_reflns 4406
_refine_ls_number_restraints 0
_refine_ls_R_factor_all 0.0431
_refine_ls_R_factor_gt 0.0430
_refine_ls_shift/su_max 0.0900
_refine_ls_shift/su_mean 0.0116
_refine_ls_structure_factor_coef F
_refine_ls_weighting_details 'w = 1/[\s^2^(Fo)]'
_refine_ls_weighting_scheme sigma
_refine_ls_wR_factor_all 0.0520
_refine_ls_wR_factor_ref 0.0520
_reflns_number_gt 4406
_reflns_number_total 6024
_reflns_threshold_expression I>3.00\s(I)
_cod_data_source_file b000417k.txt
_cod_data_source_block 3
_cod_original_cell_volume 1902(9)
_cod_original_sg_symbol_H-M 'P -1       '
_cod_original_formula_sum 'C12 H16 Cl2 N2 O11 Zn '
_cod_database_code 7203963

loop_
_symmetry_equiv_pos_as_xyz
'   +x,   +y,   +z'
'   -x,   -y,   -z'

loop_
_atom_site_label
_atom_site_fract_x
_atom_site_fract_y
_atom_site_fract_z
_atom_site_U_iso_or_equiv
_atom_site_occupancy
_atom_site_refinement_flags
_atom_site_adp_type
_atom_site_calc_flag
_atom_site_calc_attached_atom
Zn(1) -0.13142(3) 0.10898(3) 0.04221(4) 0.02990(13) 1.000 . Uani d ?
Zn(2) 0.34576(3) 0.39138(3) -0.01585(4) 0.02883(12) 1.000 . Uani d ?
Cl(1) 0.00114(7) 0.16058(9) -0.27140(9) 0.0473(3) 1.000 . Uani d ?
Cl(2) -0.10038(7) 0.10420(9) 0.30641(9) 0.0489(3) 1.000 . Uani d ?
Cl(3) 0.47727(8) 0.36647(9) -0.33656(9) 0.0452(3) 1.000 . Uani d ?
Cl(4) 0.37225(8) 0.36724(10) 0.24002(9) 0.0548(4) 1.000 . Uani d ?
O(1) -0.1079(2) 0.1422(2) -0.1044(2) 0.0342(7) 1.000 . Uani d ?
O(2) -0.3621(3) 0.1115(2) -0.6753(3) 0.0580(10) 1.000 . Uani d ?
O(3) -0.5035(2) 0.1090(3) -0.6292(3) 0.0662(11) 1.000 . Uani d ?
O(4) 0.0286(2) 0.1185(2) 0.1534(2) 0.0375(8) 1.000 . Uani d ?
O(5) 0.3969(2) 0.1281(2) 0.6914(3) 0.0572(10) 1.000 . Uani d ?
O(6) 0.2492(2) 0.1272(2) 0.7271(2) 0.0546(10) 1.000 . Uani d ?
O(7) 0.3692(2) 0.3898(2) -0.1683(2) 0.0370(8) 1.000 . Uani d ?
O(8) 0.1142(3) 0.3678(2) -0.7389(3) 0.0577(10) 1.000 . Uani d ?
O(9) -0.0265(2) 0.3667(3) -0.6902(3) 0.0593(10) 1.000 . Uani d ?
O(10) 0.5004(2) 0.3502(2) 0.0852(2) 0.0344(7) 1.000 . Uani d ?
O(11) 0.8680(2) 0.3856(2) 0.6253(3) 0.0571(10) 1.000 . Uani d ?
O(12) 0.7182(3) 0.3901(3) 0.6577(3) 0.0659(11) 1.000 . Uani d ?
O(13) -0.1671(2) 0.2608(2) 0.0779(2) 0.0383(8) 1.000 . Uani d ?
O(14) -0.1244(2) -0.0495(2) 0.0018(2) 0.0383(8) 1.000 . Uani d ?
O(15) -0.2844(2) 0.0714(2) 0.0242(2) 0.0380(8) 1.000 . Uani d ?
O(16) 0.3957(2) 0.5464(2) 0.0383(2) 0.0362(8) 1.000 . Uani d ?
O(17) 0.1938(2) 0.4306(2) -0.0354(2) 0.0369(8) 1.000 . Uani d ?
O(18) 0.2769(2) 0.2403(2) -0.0479(2) 0.0410(8) 1.000 . Uani d ?
O(19) -0.1614(2) 0.4003(2) -0.0847(2) 0.0500(9) 1.000 . Uani d ?
O(20) 0.0480(2) 0.3101(2) 0.0025(2) 0.0476(9) 1.000 . Uani d ?
O(21) 0.4114(2) 0.0989(2) 0.0970(3) 0.0591(10) 1.000 . Uani d ?
O(22) 0.5312(2) 0.1761(2) -0.0400(3) 0.0583(9) 1.000 . Uani d ?
N(1) -0.4017(3) 0.1141(3) -0.6000(3) 0.0462(11) 1.000 . Uani d ?
N(2) 0.2944(3) 0.1251(2) 0.6552(3) 0.0399(10) 1.000 . Uani d ?
N(3) 0.0750(3) 0.3713(3) -0.6616(3) 0.0416(10) 1.000 . Uani d ?
N(4) 0.7670(3) 0.3829(3) 0.5887(3) 0.0408(10) 1.000 . Uani d ?
C(1) -0.1797(3) 0.1378(3) -0.2207(3) 0.0303(11) 1.000 . Uani d ?
C(2) -0.1416(3) 0.1434(3) -0.3140(3) 0.0296(10) 1.000 . Uani d ?
C(3) -0.2132(3) 0.1358(3) -0.4372(3) 0.0298(11) 1.000 . Uani d ?
C(4) -0.3272(3) 0.1238(3) -0.4699(3) 0.0326(11) 1.000 . Uani d ?
C(5) -0.3676(3) 0.1205(3) -0.3823(4) 0.0377(12) 1.000 . Uani d ?
C(6) -0.2971(3) 0.1277(3) -0.2595(4) 0.0406(12) 1.000 . Uani d ?
C(7) 0.0910(3) 0.1185(3) 0.2735(3) 0.0288(10) 1.000 . Uani d ?
C(8) 0.0441(3) 0.1132(3) 0.3584(3) 0.0280(10) 1.000 . Uani d ?
C(9) 0.1102(3) 0.1136(3) 0.4854(3) 0.0310(11) 1.000 . Uani d ?
C(10) 0.2255(3) 0.1207(3) 0.5244(3) 0.0318(11) 1.000 . Uani d ?
C(11) 0.2748(3) 0.1264(3) 0.4434(4) 0.0373(11) 1.000 . Uani d ?
C(12) 0.2084(3) 0.1253(3) 0.3202(3) 0.0352(12) 1.000 . Uani d ?
C(13) 0.2973(3) 0.3855(3) -0.2838(3) 0.0267(10) 1.000 . Uani d ?
C(14) 0.3361(3) 0.3760(3) -0.3764(3) 0.0298(10) 1.000 . Uani d ?
C(15) 0.2646(3) 0.3734(3) -0.5014(3) 0.0312(11) 1.000 . Uani d ?
C(16) 0.1510(3) 0.3782(3) -0.5316(3) 0.0329(11) 1.000 . Uani d ?
C(17) 0.1076(3) 0.3861(3) -0.4447(3) 0.0353(11) 1.000 . Uani d ?
C(18) 0.1809(3) 0.3900(3) -0.3212(4) 0.0411(12) 1.000 . Uani d ?
C(19) 0.5613(3) 0.3549(3) 0.2044(3) 0.0285(10) 1.000 . Uani d ?
C(20) 0.5164(3) 0.3640(3) 0.2922(3) 0.0314(11) 1.000 . Uani d ?
C(21) 0.5826(3) 0.3736(3) 0.4172(3) 0.0343(11) 1.000 . Uani d ?
C(22) 0.6963(3) 0.3699(3) 0.4560(3) 0.0324(11) 1.000 . Uani d ?
C(23) 0.7465(3) 0.3582(3) 0.3754(4) 0.0369(12) 1.000 . Uani d ?
C(24) 0.6788(3) 0.3498(3) 0.2515(4) 0.0387(12) 1.000 . Uani d ?
H(1) -0.1762 0.1452 -0.5038 0.025 1.000 . Uiso c ?
H(2) -0.4492 0.1204 -0.3945 0.025 1.000 . Uiso c ?
H(3) -0.3332 0.1359 -0.1850 0.025 1.000 . Uiso c ?
H(4) 0.0770 0.1161 0.5514 0.025 1.000 . Uiso c ?
H(5) 0.3587 0.1259 0.4726 0.025 1.000 . Uiso c ?
H(6) 0.2375 0.1345 0.2524 0.025 1.000 . Uiso c ?
H(7) 0.2825 0.3526 -0.5806 0.025 1.000 . Uiso c ?
H(8) 0.0284 0.3958 -0.4787 0.025 1.000 . Uiso c ?
H(9) 0.1551 0.3997 -0.2518 0.025 1.000 . Uiso c ?
H(10) 0.5516 0.3794 0.4744 0.025 1.000 . Uiso c ?
H(11) 0.8436 0.3459 0.4042 0.025 1.000 . Uiso c ?
H(12) 0.7241 0.3272 0.1957 0.025 1.000 . Uiso c ?
H(13) -0.1774 0.3018 0.0130 0.025 1.000 . Uiso c ?
H(14) -0.1198 0.3013 0.1600 0.025 1.000 . Uiso c ?
H(15) -0.1038 -0.0783 -0.0547 0.025 1.000 . Uiso c ?
H(16) -0.1153 -0.1048 0.0530 0.025 1.000 . Uiso c ?
H(17) -0.3190 0.0025 -0.0277 0.025 1.000 . Uiso c ?
H(18) -0.3307 0.1200 0.0461 0.025 1.000 . Uiso c ?
H(19) 0.4082 0.5792 -0.0284 0.025 1.000 . Uiso c ?
H(20) 0.4499 0.5700 0.1171 0.025 1.000 . Uiso c ?
H(21) 0.1763 0.5000 0.0011 0.025 1.000 . Uiso c ?
H(22) 0.1302 0.3961 -0.0525 0.025 1.000 . Uiso c ?
H(23) 0.2771 0.2062 -0.1438 0.025 1.000 . Uiso c ?
H(24) 0.3219 0.1849 0.0203 0.025 1.000 . Uiso c ?
H(25) -0.1788 0.4422 -0.1484 0.025 1.000 . Uiso c ?
H(26) -0.0778 0.3769 -0.0428 0.025 1.000 . Uiso c ?
H(27) 0.0177 0.2497 -0.0235 0.025 1.000 . Uiso c ?
H(28) 0.0513 0.3221 0.0781 0.025 1.000 . Uiso c ?
H(29) 0.4827 0.1013 0.0740 0.025 1.000 . Uiso c ?
H(30) 0.4787 0.1668 -0.1160 0.025 1.000 . Uiso c ?
H(31) 0.5394 0.2414 0.0092 0.025 1.000 . Uiso c ?

loop_
_atom_site_aniso_label
_atom_site_aniso_U_11
_atom_site_aniso_U_22
_atom_site_aniso_U_33
_atom_site_aniso_U_12
_atom_site_aniso_U_13
_atom_site_aniso_U_23
Zn(1) 0.0229(2) 0.0425(3) 0.0247(3) 0.0018(2) 0.0103(2) 0.0036(2)
Zn(2) 0.0229(2) 0.0410(3) 0.0231(3) 0.0004(2) 0.0104(2) 0.0014(2)
Cl(1) 0.0259(5) 0.0820(8) 0.0363(6) -0.0006(5) 0.0146(4) 0.0097(5)
Cl(2) 0.0262(5) 0.0826(8) 0.0382(6) 0.0024(5) 0.0129(4) 0.0101(6)
Cl(3) 0.0322(5) 0.0727(8) 0.0343(6) 0.0036(5) 0.0180(4) 0.0002(5)
Cl(4) 0.0254(5) 0.1061(10) 0.0336(6) 0.0034(5) 0.0130(4) 0.0070(6)
O(1) 0.0269(13) 0.054(2) 0.020(1) -0.0017(11) 0.0084(11) 0.0034(12)
O(2) 0.060(2) 0.087(3) 0.021(2) -0.000(2) 0.012(2) 0.004(2)
O(3) 0.037(2) 0.100(3) 0.045(2) -0.005(2) 0.000(1) 0.008(2)
O(4) 0.0259(13) 0.061(2) 0.023(2) 0.0061(12) 0.0084(11) -0.0010(13)
O(5) 0.033(2) 0.083(2) 0.038(2) -0.000(2) -0.0022(13) 0.008(2)
O(6) 0.058(2) 0.077(2) 0.023(2) -0.001(2) 0.013(1) 0.003(2)
O(7) 0.034(1) 0.058(2) 0.021(1) 0.0024(12) 0.0141(12) 0.0007(12)
O(8) 0.068(2) 0.079(2) 0.024(2) -0.002(2) 0.017(2) -0.001(2)
O(9) 0.041(2) 0.088(3) 0.032(2) -0.005(2) 0.001(1) -0.005(2)
O(10) 0.0329(13) 0.048(2) 0.023(1) 0.0065(12) 0.0120(11) 0.0005(12)
O(11) 0.039(2) 0.073(2) 0.042(2) -0.000(2) -0.001(1) 0.010(2)
O(12) 0.054(2) 0.110(3) 0.029(2) 0.009(2) 0.013(2) 0.002(2)
O(13) 0.045(2) 0.041(2) 0.026(2) 0.0038(12) 0.0128(12) -0.0007(12)
O(14) 0.045(2) 0.035(2) 0.047(2) 0.0085(12) 0.0312(13) 0.0071(13)
O(15) 0.0265(13) 0.041(2) 0.048(2) 0.0008(11) 0.0190(12) -0.0062(13)
O(16) 0.032(1) 0.043(2) 0.032(2) -0.0092(12) 0.0134(12) -0.0034(12)
O(17) 0.0214(12) 0.045(2) 0.044(2) -0.0003(11) 0.0153(12) -0.0060(13)
O(18) 0.037(1) 0.042(2) 0.041(2) -0.0038(12) 0.0141(12) 0.0015(13)
O(19) 0.054(2) 0.057(2) 0.037(2) 0.022(1) 0.015(1) 0.012(1)
O(20) 0.046(2) 0.063(2) 0.035(2) -0.018(1) 0.0197(13) -0.003(1)
O(21) 0.047(2) 0.051(2) 0.061(2) -0.008(1) 0.004(2) 0.008(2)
O(22) 0.039(2) 0.065(2) 0.049(2) 0.016(1) -0.000(1) -0.018(2)
N(1) 0.046(2) 0.050(2) 0.029(2) -0.002(2) 0.003(2) 0.003(2)
N(2) 0.044(2) 0.040(2) 0.023(2) -0.001(2) 0.003(2) 0.001(2)
N(3) 0.032(2) 0.052(2) 0.029(2) -0.007(2) 0.003(2) -0.003(2)
N(4) 0.035(2) 0.045(2) 0.034(2) -0.000(2) 0.006(2) 0.004(2)
C(1) 0.037(2) 0.029(2) 0.030(2) 0.004(2) 0.018(2) 0.006(2)
C(2) 0.020(2) 0.035(2) 0.033(2) -0.002(2) 0.012(2) 0.001(2)
C(3) 0.032(2) 0.036(2) 0.021(2) 0.001(2) 0.010(2) 0.004(2)
C(4) 0.034(2) 0.033(2) 0.024(2) 0.004(2) 0.005(2) 0.005(2)
C(5) 0.026(2) 0.050(3) 0.036(2) 0.006(2) 0.012(2) 0.009(2)
C(6) 0.024(2) 0.065(3) 0.034(2) 0.008(2) 0.013(2) 0.010(2)
C(7) 0.024(2) 0.034(2) 0.021(2) 0.003(2) 0.003(2) -0.001(2)
C(8) 0.018(2) 0.038(2) 0.029(2) -0.002(2) 0.011(2) -0.001(2)
C(9) 0.035(2) 0.035(2) 0.025(2) 0.004(2) 0.015(2) 0.004(2)
C(10) 0.036(2) 0.031(2) 0.023(2) 0.001(2) 0.007(2) -0.000(2)
C(11) 0.021(2) 0.047(3) 0.038(3) -0.001(2) 0.006(2) -0.001(2)
C(12) 0.033(2) 0.047(3) 0.028(2) 0.001(2) 0.014(2) 0.003(2)
C(13) 0.024(2) 0.036(2) 0.018(2) -0.001(2) 0.007(2) 0.003(2)
C(14) 0.036(2) 0.028(2) 0.026(2) -0.004(2) 0.015(2) -0.000(2)
C(15) 0.036(2) 0.034(2) 0.024(2) -0.002(2) 0.014(2) -0.003(2)
C(16) 0.041(2) 0.032(2) 0.019(2) -0.000(2) 0.006(2) -0.001(2)
C(17) 0.017(2) 0.057(3) 0.026(2) -0.006(2) 0.004(2) -0.003(2)
C(18) 0.043(2) 0.049(3) 0.032(2) -0.000(2) 0.017(2) -0.000(2)
C(19) 0.024(2) 0.036(2) 0.028(2) 0.000(2) 0.012(2) 0.006(2)
C(20) 0.028(2) 0.040(2) 0.028(2) 0.003(2) 0.012(2) 0.007(2)
C(21) 0.031(2) 0.051(3) 0.023(2) 0.004(2) 0.013(2) 0.003(2)
C(22) 0.029(2) 0.038(2) 0.025(2) 0.002(2) 0.005(2) 0.006(2)
C(23) 0.023(2) 0.044(3) 0.042(3) -0.002(2) 0.011(2) 0.005(2)
C(24) 0.028(2) 0.056(3) 0.033(2) 0.009(2) 0.014(2) 0.007(2)

loop_
_atom_type_symbol
_atom_type_oxidation_number
_atom_type_number_in_cell
_atom_type_scat_dispersion_real
_atom_type_scat_dispersion_imag
_atom_type_scat_source
C 0 48 0.000 0.000
;International Tables for Crystallography
(1992, Vol. C, Table 6.1.1.2)
;
H 0 64 0.000 0.000
;International Tables for Crystallography
(1992, Vol. C, Table 6.1.1.2)
;
N 0 8 0.000 0.000
;International Tables for Crystallography
(1992, Vol. C, Table 6.1.1.2)
;
O 0 44 0.000 0.000
;International Tables for Crystallography
(1992, Vol. C, Table 6.1.1.2)
;
Cl 0 8 0.000 0.000
;International Tables for Crystallography
(1992, Vol. C, Tables 4.2.6.8 and 6.1.1.1)
;
Zn 0 4 0.000 0.000
;International Tables for Crystallography
(1992, Vol. C, Tables 4.2.6.8 and 6.1.1.1)
;

loop_
_geom_angle_atom_site_label_1
_geom_angle_atom_site_label_2
_geom_angle_atom_site_label_3
_geom_angle
_geom_angle_site_symmetry_1
_geom_angle_site_symmetry_2
_geom_angle_site_symmetry_3
_geom_angle_publ_flag
O4 ZN1 O15 145.5(3) . . . ?
O4 ZN1 O1 94.6(8) . . . ?
O4 ZN1 O13 97.6(7) . . . ?
O4 ZN1 O14 90.7(7) . . . ?
O4 ZN1 H17 144.9 . . . no
O4 ZN1 H18 140.9 . . . no
O4 ZN1 H13 102.3 . . . no
O15 ZN1 O1 119.6(10) . . . ?
O15 ZN1 O13 86.2(3) . . . ?
O15 ZN1 O14 84.0(3) . . . ?
O15 ZN1 H17 21.5 . . . no
O15 ZN1 H18 18.4 . . . no
O15 ZN1 H13 92.4 . . . no
O1 ZN1 O13 92.3(8) . . . ?
O1 ZN1 O14 92.1(8) . . . ?
O1 ZN1 H17 109.6 . . . no
O1 ZN1 H18 121.1 . . . no
O1 ZN1 H13 73.7 . . . no
O13 ZN1 O14 170.22(13) . . . ?
O13 ZN1 H17 106.1 . . . no
O13 ZN1 H18 68.0 . . . no
O13 ZN1 H13 19.0 . . . no
O14 ZN1 H17 64.2 . . . no
O14 ZN1 H18 102.2 . . . no
O14 ZN1 H13 161.2 . . . no
H17 ZN1 H18 39.7 . . . no
H17 ZN1 H13 108.5 . . . no
H18 ZN1 H13 76.0 . . . no
O7 ZN2 O17 114.4(10) . . . ?
O7 ZN2 O10 93.6(9) . . . ?
O7 ZN2 O16 94.9(9) . . . ?
O7 ZN2 O18 95.8(10) . . . ?
O7 ZN2 H19 74.1 . . . no
O7 ZN2 H22 114.2 . . . no
O17 ZN2 O10 152.0(2) . . . ?
O17 ZN2 O16 86.0(4) . . . ?
O17 ZN2 O18 85.2(3) . . . ?
O17 ZN2 H19 92.3 . . . no
O17 ZN2 H22 13.8 . . . no
O10 ZN2 O16 91.5(7) . . . ?
O10 ZN2 O18 92.7(7) . . . ?
O10 ZN2 H19 95.2 . . . no
O10 ZN2 H22 148.8 . . . no
O16 ZN2 O18 168.3(2) . . . ?
O16 ZN2 H19 20.9 . . . no
O16 ZN2 H22 99.7 . . . no
O18 ZN2 H19 167.6 . . . no
O18 ZN2 H22 71.4 . . . no
H19 ZN2 H22 105.7 . . . no
C2 CL1 H16 111.2 . . . no
C2 CL1 C3 26.7(4) . . . ?
H16 CL1 C3 135.4 2 2 2 no
C14 CL3 H20 99.0 . . . no
C14 CL3 C15 27.5(4) . . . ?
H20 CL3 C15 125.1 2_665 2_665 2_665 no
C20 CL4 C21 26.6(4) . . . ?
C1 O1 ZN1 129.7(3) . . . ?
C1 O1 H27 123.8 . . . no
C1 O1 C2 30.9(4) . . . ?
C1 O1 C6 29.6(7) . . . ?
ZN1 O1 H27 99.3 . . . no
ZN1 O1 C2 158.7(3) . . . ?
ZN1 O1 C6 100.8(7) . . . ?
H27 O1 C2 101.7 . . . no
H27 O1 C6 138.3 . . . no
C2 O1 C6 60.5(9) . . . ?
N1 O2 O3 28.9(6) . . . ?
N1 O2 C4 33.3(5) . . . ?
N1 O2 H1 88.2 . . . no
N1 O2 C3 64.2(3) . . . ?
O3 O2 C4 62.2(10) . . . ?
O3 O2 H1 116.9 . . . no
O3 O2 C3 93.0(7) . . . ?
C4 O2 H1 55.0 . . . no
C4 O2 C3 30.9(3) . . . ?
H1 O2 C3 24.2 . . . no
N1 O3 O2 28.3(4) . . . ?
N1 O3 C4 33.8(5) . . . ?
N1 O3 H5 139.4 . . . no
N1 O3 H2 85.4 . . . no
O2 O3 C4 62.2(3) . . . ?
O2 O3 H5 167.1 . . . no
O2 O3 H2 113.8 . . . no
C4 O3 H5 105.8 . . . no
C4 O3 H2 51.6 . . . no
H5 O3 H2 54.5 1_454 1_454 1_454 no
C7 O4 H15 113.9 . . . no
C7 O4 ZN1 137.2(9) . . . ?
C7 O4 C12 30.7(6) . . . ?
C7 O4 C8 29.7(3) . . . ?
C7 O4 H6 55.3 . . . no
H15 O4 ZN1 105.7 2 2 2 no
H15 O4 C12 85.3 2 2 2 no
H15 O4 C8 140.7 2 2 2 no
H15 O4 H6 62.9 2 2 2 no
ZN1 O4 C12 167.9(3) . . . ?
ZN1 O4 C8 107.6(10) . . . ?
ZN1 O4 H6 167.4 . . . no
C12 O4 C8 60.4(8) . . . ?
C12 O4 H6 24.7 . . . no
C8 O4 H6 85.0 . . . no
N2 O5 H30 111.3 . . . no
N2 O5 O6 29.0(3) . . . ?
N2 O5 C10 33.4(6) . . . ?
N2 O5 H5 85.3 . . . no
N2 O5 H2 140.5 . . . no
H30 O5 O6 82.8 1_556 1_556 1_556 no
H30 O5 C10 143.4 1_556 1_556 1_556 no
H30 O5 H5 158.7 1_556 1_556 1_556 no
H30 O5 H2 107.8 1_556 1_556 1_556 no
O6 O5 C10 62.4(4) . . . ?
O6 O5 H5 114.3 . . . no
O6 O5 H2 169.4 . . . no
C10 O5 H5 52.0 . . . no
C10 O5 H2 107.2 . . . no
H5 O5 H2 55.4 . . . no
N2 O6 H23 129.6 . . . no
N2 O6 O5 29.0(6) . . . ?
N2 O6 C10 33.0(5) . . . ?
N2 O6 H4 86.6 . . . no
N2 O6 C9 63.9(4) . . . ?
H23 O6 O5 108.0 1_556 1_556 1_556 no
H23 O6 C10 144.1 1_556 1_556 1_556 no
H23 O6 H4 123.9 1_556 1_556 1_556 no
H23 O6 C9 138.5 1_556 1_556 1_556 no
O5 O6 C10 61.9(10) . . . ?
O5 O6 H4 115.6 . . . no
O5 O6 C9 92.8(8) . . . ?
C10 O6 H4 53.7 . . . no
C10 O6 C9 31.0(3) . . . ?
H4 O6 C9 22.7 . . . no
C13 O7 ZN2 130.8(3) . . . ?
C13 O7 H20 119.7 . . . no
C13 O7 C14 31.4(4) . . . ?
C13 O7 C18 29.5(7) . . . ?
C13 O7 H9 52.9 . . . no
ZN2 O7 H20 108.5 . . . no
ZN2 O7 C14 161.9(3) . . . ?
ZN2 O7 C18 101.4(8) . . . ?
ZN2 O7 H9 78.2 . . . no
H20 O7 C14 89.6 2_665 2_665 2_665 no
H20 O7 C18 146.7 2_665 2_665 2_665 no
H20 O7 H9 161.8 2_665 2_665 2_665 no
C14 O7 C18 61.0(9) . . . ?
C14 O7 H9 84.4 . . . no
C18 O7 H9 23.4 . . . no
N3 O8 H28 134.0 . . . no
N3 O8 O9 28.7(6) . . . ?
N3 O8 H7 86.6 . . . no
N3 O8 C16 33.2(5) . . . ?
H28 O8 O9 106.3 1_554 1_554 1_554 no
H28 O8 H7 132.7 1_554 1_554 1_554 no
H28 O8 C16 162.5 1_554 1_554 1_554 no
O9 O8 H7 114.9 . . . no
O9 O8 C16 61.9(10) . . . ?
H7 O8 C16 53.8 . . . no
N3 O9 H14 118.5 . . . no
N3 O9 O8 28.8(4) . . . ?
N3 O9 C16 33.6(5) . . . ?
N3 O9 H8 83.8 . . . no
N3 O9 H11 139.7 . . . no
H14 O9 O8 92.2 1_554 1_554 1_554 no
H14 O9 C16 145.8 1_554 1_554 1_554 no
H14 O9 H8 150.0 1_554 1_554 1_554 no
H14 O9 H11 95.1 1_554 1_554 1_554 no
O8 O9 C16 62.4(3) . . . ?
O8 O9 H8 112.4 . . . no
O8 O9 H11 166.9 . . . no
C16 O9 H8 50.4 . . . no
C16 O9 H11 106.3 . . . no
H8 O9 H11 57.6 . . . no
C19 O10 H31 109.5 . . . no
C19 O10 H19 102.9 . . . no
C19 O10 ZN2 132.5(9) . . . ?
C19 O10 C24 31.0(7) . . . ?
C19 O10 C20 29.3(3) . . . ?
H31 O10 H19 81.8 . . . no
H31 O10 ZN2 112.2 . . . no
H31 O10 C24 88.3 . . . no
H31 O10 C20 126.0 . . . no
H19 O10 ZN2 104.6 2_665 2_665 2_665 no
H19 O10 C24 77.7 2_665 2_665 2_665 no
H19 O10 C20 125.6 2_665 2_665 2_665 no
ZN2 O10 C24 159.5(4) . . . ?
ZN2 O10 C20 104.5(10) . . . ?
C24 O10 C20 60.3(8) . . . ?
N4 O11 O12 28.5(3) . . . ?
N4 O11 C22 33.4(6) . . . ?
N4 O11 H11 89.2 . . . no
O12 O11 C22 62.0(4) . . . ?
O12 O11 H11 117.6 . . . no
C22 O11 H11 55.9 . . . no
N4 O12 O11 27.8(6) . . . ?
N4 O12 H25 116.7 . . . no
N4 O12 C22 34.5(6) . . . ?
N4 O12 H10 85.4 . . . no
N4 O12 C21 65.3(4) . . . ?
O11 O12 H25 89.6 . . . no
O11 O12 C22 62.3(11) . . . ?
O11 O12 H10 113.2 . . . no
O11 O12 C21 93.1(9) . . . ?
H25 O12 C22 149.7 1_656 1_656 1_656 no
H25 O12 H10 153.5 1_656 1_656 1_656 no
H25 O12 C21 166.2 1_656 1_656 1_656 no
C22 O12 H10 51.0 . . . no
C22 O12 C21 30.9(3) . . . ?
H10 O12 C21 20.1 . . . no
H13 O13 H14 108.9 . . . no
H13 O13 ZN1 113.6 . . . no
H13 O13 H12 109.5 . . . no
H14 O13 ZN1 120.9 . . . no
H14 O13 H12 65.2 . . . no
ZN1 O13 H12 129.4 . . . no
H15 O14 H16 100.1 . . . no
H15 O14 ZN1 126.5 . . . no
H15 O14 H17 127.9 . . . no
H16 O14 ZN1 130.1 . . . no
H16 O14 H17 100.4 . . . no
ZN1 O14 H17 66.7 . . . no
H18 O15 H17 121.6 . . . no
H18 O15 ZN1 122.3 . . . no
H18 O15 H3 93.8 . . . no
H18 O15 O22 29.7 . . . no
H17 O15 ZN1 114.7 . . . no
H17 O15 H3 83.6 . . . no
H17 O15 O22 100.0 . . . no
ZN1 O15 H3 80.8 . . . no
ZN1 O15 O22 131.6(3) . . . ?
H3 O15 O22 70.2 . . . no
H20 O16 H19 111.4 . . . no
H20 O16 ZN2 123.2 . . . no
H19 O16 ZN2 110.5 . . . no
H22 O17 H21 99.0 . . . no
H22 O17 ZN2 133.7 . . . no
H22 O17 H9 87.4 . . . no
H22 O17 O20 22.2 . . . no
H21 O17 ZN2 125.0 . . . no
H21 O17 H9 121.9 . . . no
H21 O17 O20 98.1 . . . no
ZN2 O17 H9 81.5 . . . no
ZN2 O17 O20 124.1(3) . . . ?
H9 O17 O20 106.4 . . . no
H24 O18 H23 105.0 . . . no
H24 O18 ZN2 118.5 . . . no
H23 O18 ZN2 106.6 . . . no
H25 O19 H26 117.8 . . . no
H25 O19 H21 86.6 . . . no
H25 O19 H13 160.6 . . . no
H26 O19 H21 109.6 . . . no
H26 O19 H13 79.3 . . . no
H21 O19 H13 96.4 2_565 2_565 2_565 no
H27 O20 H28 106.2 . . . no
H27 O20 H26 98.1 . . . no
H27 O20 H22 132.3 . . . no
H27 O20 O17 136.7 . . . no
H28 O20 H26 84.0 . . . no
H28 O20 H22 119.7 . . . no
H28 O20 O17 112.0 . . . no
H26 O20 H22 98.9 . . . no
H26 O20 O17 105.4 . . . no
H22 O20 O17 10.2 . . . no
H29 O21 H24 108.7 . . . no
H29 O21 H17 114.5 . . . no
H24 O21 H17 94.9 . . . no
H30 O22 H31 119.8 . . . no
H30 O22 H18 134.4 . . . no
H30 O22 H29 109.5 . . . no
H30 O22 O15 119.3 . . . no
H31 O22 H18 102.3 . . . no
H31 O22 H29 91.7 . . . no
H31 O22 O15 115.7 . . . no
H18 O22 H29 83.9 1_655 1_655 1_655 no
H18 O22 O15 15.2 1_655 1_655 1_655 no
H29 O22 O15 90.7 . . . no
O2 N1 O3 122.8(9) . . . ?
O2 N1 C4 119.3(5) . . . ?
O2 N1 C3 89.1(6) . . . ?
O2 N1 C5 147.5(6) . . . ?
O3 N1 C4 117.9(11) . . . ?
O3 N1 C3 148.1(6) . . . ?
O3 N1 C5 89.6(13) . . . ?
C4 N1 C3 30.3(7) . . . ?
C4 N1 C5 28.4(3) . . . ?
C3 N1 C5 58.7(9) . . . ?
O5 N2 O6 122.0(9) . . . ?
O5 N2 C10 118.6(11) . . . ?
O5 N2 C9 149.1(6) . . . ?
O5 N2 C11 89.5(12) . . . ?
O5 N2 H4 172.9 . . . no
O5 N2 H5 67.1 . . . no
O5 N2 H23 100.5 . . . no
O6 N2 C10 119.4(5) . . . ?
O6 N2 C9 88.9(5) . . . ?
O6 N2 C11 148.4(6) . . . ?
O6 N2 H4 65.0 . . . no
O6 N2 H5 170.6 . . . no
O6 N2 H23 29.5 . . . no
C10 N2 C9 30.5(7) . . . ?
C10 N2 C11 29.2(3) . . . ?
C10 N2 H4 54.3 . . . no
C10 N2 H5 51.5 . . . no
C10 N2 H23 135.0 . . . no
C9 N2 C11 59.7(8) . . . ?
C9 N2 H4 23.9 . . . no
C9 N2 H5 82.0 . . . no
C9 N2 H23 108.5 . . . no
C11 N2 H4 83.5 . . . no
C11 N2 H5 22.3 . . . no
C11 N2 H23 153.3 . . . no
H4 N2 H5 105.8 . . . no
H4 N2 H23 86.3 . . . no
H5 N2 H23 153.9 . . . no
O9 N3 O8 122.5(9) . . . ?
O9 N3 C16 118.4(11) . . . ?
O9 N3 C15 148.5(5) . . . ?
O9 N3 C17 89.0(13) . . . ?
O9 N3 H7 169.1 . . . no
O9 N3 H8 67.1 . . . no
O9 N3 H14 37.5 . . . no
O8 N3 C16 119.1(5) . . . ?
O8 N3 C15 88.8(6) . . . ?
O8 N3 C17 148.5(5) . . . ?
O8 N3 H7 64.0 . . . no
O8 N3 H8 169.5 . . . no
O8 N3 H14 88.0 . . . no
C16 N3 C15 30.4(7) . . . ?
C16 N3 C17 29.5(4) . . . ?
C16 N3 H7 55.6 . . . no
C16 N3 H8 51.7 . . . no
C16 N3 H14 148.2 . . . no
C15 N3 C17 59.9(9) . . . ?
C15 N3 H7 25.4 . . . no
C15 N3 H8 82.1 . . . no
C15 N3 H14 160.1 . . . no
C17 N3 H7 85.0 . . . no
C17 N3 H8 22.3 . . . no
C17 N3 H14 122.2 . . . no
H7 N3 H8 107.3 . . . no
H7 N3 H14 142.7 . . . no
H8 N3 H14 102.4 . . . no
O11 N4 O12 123.7(8) . . . ?
O11 N4 C22 119.5(11) . . . ?
O11 N4 C21 149.2(6) . . . ?
O11 N4 C23 90.0(12) . . . ?
O11 N4 H10 170.3 . . . no
O12 N4 C22 116.9(6) . . . ?
O12 N4 C21 87.1(4) . . . ?
O12 N4 C23 146.3(6) . . . ?
O12 N4 H10 65.9 . . . no
C22 N4 C21 29.9(6) . . . ?
C22 N4 C23 29.4(3) . . . ?
C22 N4 H10 51.0 . . . no
C21 N4 C23 59.3(8) . . . ?
C21 N4 H10 21.2 . . . no
C23 N4 H10 80.4 . . . no
O1 C1 C2 120.5(4) . . . ?
O1 C1 C6 123.0(10) . . . ?
O1 C1 H3 95.9 . . . no
O1 C1 C5 152.2(7) . . . ?
O1 C1 C3 148.8(4) . . . ?
C2 C1 C6 116.5(10) . . . ?
C2 C1 H3 143.4 . . . no
C2 C1 C5 87.3(6) . . . ?
C2 C1 C3 28.3(4) . . . ?
C6 C1 H3 27.5 . . . no
C6 C1 C5 29.2(5) . . . ?
C6 C1 C3 88.2(13) . . . ?
H3 C1 C5 56.6 . . . no
H3 C1 C3 115.3 . . . no
C5 C1 C3 59.0(9) . . . ?
C3 C2 C1 122.6(4) . . . ?
C3 C2 CL1 118.9(11) . . . ?
C3 C2 H1 27.4 . . . no
C3 C2 O1 151.2(4) . . . ?
C3 C2 C4 30.9(7) . . . ?
C3 C2 C6 90.8(8) . . . ?
C1 C2 CL1 118.5(10) . . . ?
C1 C2 H1 150.0 . . . no
C1 C2 O1 28.6(4) . . . ?
C1 C2 C4 91.7(6) . . . ?
C1 C2 C6 31.8(7) . . . ?
CL1 C2 H1 91.5 . . . no
CL1 C2 O1 89.9(12) . . . ?
CL1 C2 C4 149.8(5) . . . ?
CL1 C2 C6 150.3(4) . . . ?
H1 C2 O1 178.5 . . . no
H1 C2 C4 58.3 . . . no
H1 C2 C6 118.1 . . . no
O1 C2 C4 120.3(9) . . . ?
O1 C2 C6 60.5(10) . . . ?
C4 C2 C6 59.9(2) . . . ?
H1 C3 C2 117.6 . . . no
H1 C3 C4 123.9 . . . no
H1 C3 C5 153.0 . . . no
H1 C3 N1 92.1 . . . no
H1 C3 C1 146.6 . . . no
H1 C3 CL1 83.2 . . . no
H1 C3 O2 65.7 . . . no
C2 C3 C4 118.3(11) . . . ?
C2 C3 C5 89.0(8) . . . ?
C2 C3 N1 150.2(7) . . . ?
C2 C3 C1 29.1(3) . . . ?
C2 C3 CL1 34.4(7) . . . ?
C2 C3 O2 176.0(4) . . . ?
C4 C3 C5 29.3(4) . . . ?
C4 C3 N1 31.9(5) . . . ?
C4 C3 C1 89.3(13) . . . ?
C4 C3 CL1 152.7(5) . . . ?
C4 C3 O2 58.6(10) . . . ?
C5 C3 N1 61.2(3) . . . ?
C5 C3 C1 60.0(10) . . . ?
C5 C3 CL1 123.4(2) . . . ?
C5 C3 O2 87.9(7) . . . ?
N1 C3 C1 121.1(9) . . . ?
N1 C3 CL1 175.4(3) . . . ?
N1 C3 O2 26.7(6) . . . ?
C1 C3 CL1 63.5(9) . . . ?
C1 C3 O2 147.7(4) . . . ?
CL1 C3 O2 148.7(7) . . . ?
C5 C4 C3 120.9(10) . . . ?
C5 C4 N1 121.3(5) . . . ?
C5 C4 H2 22.1 . . . no
C5 C4 H1 145.4 . . . no
C5 C4 O2 148.5(5) . . . ?
C5 C4 O3 93.1(6) . . . ?
C5 C4 C2 90.1(6) . . . ?
C5 C4 C6 29.5(5) . . . ?
C3 C4 N1 117.8(11) . . . ?
C3 C4 H2 142.6 . . . no
C3 C4 H1 24.6 . . . no
C3 C4 O2 90.5(13) . . . ?
C3 C4 O3 146.0(6) . . . ?
C3 C4 C2 30.7(4) . . . ?
C3 C4 C6 91.4(13) . . . ?
N1 C4 H2 99.4 . . . no
N1 C4 H1 93.3 . . . no
N1 C4 O2 27.4(3) . . . ?
N1 C4 O3 28.3(6) . . . ?
N1 C4 C2 148.6(8) . . . ?
N1 C4 C6 150.7(5) . . . ?
H2 C4 H1 166.3 . . . no
H2 C4 O2 126.8 . . . no
H2 C4 O3 71.2 . . . no
H2 C4 C2 112.0 . . . no
H2 C4 C6 51.4 . . . no
H1 C4 O2 66.1 . . . no
H1 C4 O3 121.4 . . . no
H1 C4 C2 55.3 . . . no
H1 C4 C6 116.0 . . . no
O2 C4 O3 55.6(8) . . . ?
O2 C4 C2 121.2(9) . . . ?
O2 C4 C6 176.7(3) . . . ?
O3 C4 C2 176.5(3) . . . ?
O3 C4 C6 122.5(8) . . . ?
C2 C4 C6 60.7(9) . . . ?
H2 C5 C4 127.8 . . . no
H2 C5 C6 110.7 . . . no
H2 C5 H3 83.4 . . . no
H2 C5 C3 157.1 . . . no
H2 C5 C1 140.8 . . . no
H2 C5 N1 97.7 . . . no
C4 C5 C6 121.2(5) . . . ?
C4 C5 H3 148.1 . . . no
C4 C5 C3 29.8(7) . . . ?
C4 C5 C1 90.9(6) . . . ?
C4 C5 N1 30.3(5) . . . ?
C6 C5 H3 27.3 . . . no
C6 C5 C3 91.4(8) . . . ?
C6 C5 C1 30.3(7) . . . ?
C6 C5 N1 151.5(5) . . . ?
H3 C5 C3 118.4 . . . no
H3 C5 C1 57.5 . . . no
H3 C5 N1 176.6 . . . no
C3 C5 C1 61.1(2) . . . ?
C3 C5 N1 60.2(10) . . . ?
C1 C5 N1 121.2(9) . . . ?
H3 C6 C5 120.4 . . . no
H3 C6 C1 118.8 . . . no
H3 C6 H2 91.5 . . . no
H3 C6 C4 149.2 . . . no
H3 C6 O1 91.7 . . . no
H3 C6 C2 149.7 . . . no
C5 C6 C1 120.4(11) . . . ?
C5 C6 H2 28.9 . . . no
C5 C6 C4 29.3(4) . . . ?
C5 C6 O1 147.8(8) . . . ?
C5 C6 C2 88.8(8) . . . ?
C1 C6 H2 149.1 . . . no
C1 C6 C4 91.1(13) . . . ?
C1 C6 O1 27.3(4) . . . ?
C1 C6 C2 31.7(4) . . . ?
H2 C6 C4 58.1 . . . no
H2 C6 O1 176.2 . . . no
H2 C6 C2 117.5 . . . no
C4 C6 O1 118.4(9) . . . ?
C4 C6 C2 59.4(10) . . . ?
O1 C6 C2 59.0(2) . . . ?
O4 C7 C8 122.3(5) . . . ?
O4 C7 C12 120.5(11) . . . ?
O4 C7 H6 92.6 . . . no
O4 C7 C11 149.1(7) . . . ?
O4 C7 C9 151.2(4) . . . ?
C8 C7 C12 117.3(9) . . . ?
C8 C7 H6 145.1 . . . no
C8 C7 C11 88.6(5) . . . ?
C8 C7 C9 29.0(5) . . . ?
C12 C7 H6 27.9 . . . no
C12 C7 C11 28.7(5) . . . ?
C12 C7 C9 88.3(12) . . . ?
H6 C7 C11 56.6 . . . no
H6 C7 C9 116.2 . . . no
C11 C7 C9 59.7(8) . . . ?
C7 C8 C9 122.1(5) . . . ?
C7 C8 CL2 119.5(9) . . . ?
C7 C8 H4 145.9 . . . no
C7 C8 C10 90.9(5) . . . ?
C7 C8 O4 28.0(5) . . . ?
C7 C8 C12 31.4(7) . . . ?
C9 C8 CL2 118.4(11) . . . ?
C9 C8 H4 23.9 . . . no
C9 C8 C10 31.2(7) . . . ?
C9 C8 O4 150.2(4) . . . ?
C9 C8 C12 90.7(9) . . . ?
CL2 C8 H4 94.6 . . . no
CL2 C8 C10 149.6(5) . . . ?
CL2 C8 O4 91.4(12) . . . ?
CL2 C8 C12 150.9(3) . . . ?
H4 C8 C10 55.0 . . . no
H4 C8 O4 173.5 . . . no
H4 C8 C12 114.5 . . . no
C10 C8 O4 118.9(8) . . . ?
C10 C8 C12 59.5(3) . . . ?
O4 C8 C12 59.5(10) . . . ?
H4 C9 C10 119.2 . . . no
H4 C9 C8 123.4 . . . no
H4 C9 N2 87.3 . . . no
H4 C9 C11 147.7 . . . no
H4 C9 C7 152.1 . . . no
H4 C9 O6 60.1 . . . no
C10 C9 C8 117.1(11) . . . ?
C10 C9 N2 31.9(5) . . . ?
C10 C9 C11 28.7(3) . . . ?
C10 C9 C7 88.2(12) . . . ?
C10 C9 O6 59.1(10) . . . ?
C8 C9 N2 149.0(7) . . . ?
C8 C9 C11 88.4(9) . . . ?
C8 C9 C7 28.9(3) . . . ?
C8 C9 O6 174.9(4) . . . ?
N2 C9 C11 60.6(3) . . . ?
N2 C9 C7 120.1(8) . . . ?
N2 C9 O6 27.2(6) . . . ?
C11 C9 C7 59.5(10) . . . ?
C11 C9 O6 87.8(8) . . . ?
C7 C9 O6 147.1(3) . . . ?
C11 C10 C9 122.3(9) . . . ?
C11 C10 N2 120.0(5) . . . ?
C11 C10 H5 24.4 . . . no
C11 C10 H4 147.9 . . . no
C11 C10 O5 92.1(4) . . . ?
C11 C10 O6 147.5(6) . . . ?
C11 C10 C12 30.2(5) . . . ?
C11 C10 C8 90.7(5) . . . ?
C9 C10 N2 117.6(11) . . . ?
C9 C10 H5 146.6 . . . no
C9 C10 H4 25.8 . . . no
C9 C10 O5 145.6(6) . . . ?
C9 C10 O6 90.0(12) . . . ?
C9 C10 C12 92.1(12) . . . ?
C9 C10 C8 31.6(5) . . . ?
N2 C10 H5 95.8 . . . no
N2 C10 H4 91.9 . . . no
N2 C10 O5 28.0(6) . . . ?
N2 C10 O6 27.7(3) . . . ?
N2 C10 C12 150.2(4) . . . ?
N2 C10 C8 149.2(7) . . . ?
H5 C10 H4 172.3 . . . no
H5 C10 O5 67.8 . . . no
H5 C10 O6 123.4 . . . no
H5 C10 C12 54.5 . . . no
H5 C10 C8 115.0 . . . no
H4 C10 O5 119.9 . . . no
H4 C10 O6 64.2 . . . no
H4 C10 C12 117.8 . . . no
H4 C10 C8 57.3 . . . no
O5 C10 O6 55.7(7) . . . ?
O5 C10 C12 122.3(7) . . . ?
O5 C10 C8 177.2(3) . . . ?
O6 C10 C12 175.9(3) . . . ?
O6 C10 C8 121.5(8) . . . ?
C12 C10 C8 60.5(8) . . . ?
H5 C11 C12 119.3 . . . no
H5 C11 C10 121.2 . . . no
H5 C11 H6 96.0 . . . no
H5 C11 C7 148.7 . . . no
H5 C11 C9 150.0 . . . no
H5 C11 N2 90.7 . . . no
C12 C11 C10 119.3(5) . . . ?
C12 C11 H6 23.6 . . . no
C12 C11 C7 29.5(6) . . . ?
C12 C11 C9 90.4(9) . . . ?
C12 C11 N2 150.0(4) . . . ?
C10 C11 H6 142.8 . . . no
C10 C11 C7 89.8(5) . . . ?
C10 C11 C9 28.9(6) . . . ?
C10 C11 N2 30.8(5) . . . ?
H6 C11 C7 53.1 . . . no
H6 C11 C9 113.9 . . . no
H6 C11 N2 172.9 . . . no
C7 C11 C9 60.8(3) . . . ?
C7 C11 N2 120.5(8) . . . ?
C9 C11 N2 59.7(10) . . . ?
H6 C12 C11 124.9 . . . no
H6 C12 C7 113.1 . . . no
H6 C12 H5 99.9 . . . no
H6 C12 C10 155.3 . . . no
H6 C12 O4 84.3 . . . no
H6 C12 C8 144.3 . . . no
C11 C12 C7 121.8(11) . . . ?
C11 C12 H5 25.3 . . . no
C11 C12 C10 30.5(3) . . . ?
C11 C12 O4 150.7(7) . . . ?
C11 C12 C8 90.5(9) . . . ?
C7 C12 H5 147.0 . . . no
C7 C12 C10 91.3(12) . . . ?
C7 C12 O4 28.9(5) . . . ?
C7 C12 C8 31.3(3) . . . ?
H5 C12 C10 55.8 . . . no
H5 C12 O4 175.6 . . . no
H5 C12 C8 115.8 . . . no
C10 C12 O4 120.2(8) . . . ?
C10 C12 C8 60.0(10) . . . ?
O4 C12 C8 60.2(3) . . . ?
O7 C13 C14 119.4(4) . . . ?
O7 C13 C18 123.2(10) . . . ?
O7 C13 H9 96.8 . . . no
O7 C13 C17 152.3(7) . . . ?
O7 C13 C15 148.0(5) . . . ?
C14 C13 C18 117.4(10) . . . ?
C14 C13 H9 143.8 . . . no
C14 C13 C17 88.3(6) . . . ?
C14 C13 C15 28.6(4) . . . ?
C18 C13 H9 26.4 . . . no
C18 C13 C17 29.1(5) . . . ?
C18 C13 C15 88.8(12) . . . ?
H9 C13 C17 55.5 . . . no
H9 C13 C15 115.1 . . . no
C17 C13 C15 59.7(9) . . . ?
C15 C14 C13 122.6(5) . . . ?
C15 C14 CL3 117.8(11) . . . ?
C15 C14 H7 22.3 . . . no
C15 C14 O7 151.8(4) . . . ?
C15 C14 C16 31.4(7) . . . ?
C15 C14 C18 91.3(8) . . . ?
C13 C14 CL3 119.6(10) . . . ?
C13 C14 H7 144.1 . . . no
C13 C14 O7 29.1(4) . . . ?
C13 C14 C16 91.2(6) . . . ?
C13 C14 C18 31.4(7) . . . ?
CL3 C14 H7 96.0 . . . no
CL3 C14 O7 90.4(12) . . . ?
CL3 C14 C16 149.2(5) . . . ?
CL3 C14 C18 150.9(4) . . . ?
H7 C14 O7 172.5 . . . no
H7 C14 C16 53.3 . . . no
H7 C14 C18 112.9 . . . no
O7 C14 C16 120.3(9) . . . ?
O7 C14 C18 60.5(10) . . . ?
C16 C14 C18 59.8(3) . . . ?
H7 C15 C16 113.2 . . . no
H7 C15 C14 128.7 . . . no
H7 C15 N3 81.5 . . . no
H7 C15 C17 140.7 . . . no
H7 C15 C13 156.1 . . . no
H7 C15 CL3 94.5 . . . no
C16 C15 C14 116.9(11) . . . ?
C16 C15 N3 32.1(5) . . . ?
C16 C15 C17 28.3(4) . . . ?
C16 C15 C13 88.1(13) . . . ?
C16 C15 CL3 151.6(5) . . . ?
C14 C15 N3 148.9(7) . . . ?
C14 C15 C17 88.5(8) . . . ?
C14 C15 C13 28.7(3) . . . ?
C14 C15 CL3 34.7(7) . . . ?
N3 C15 C17 60.4(2) . . . ?
N3 C15 C13 120.2(9) . . . ?
N3 C15 CL3 175.7(3) . . . ?
C17 C15 C13 59.8(10) . . . ?
C17 C15 CL3 123.2(2) . . . ?
C13 C15 CL3 63.4(9) . . . ?
C17 C16 C15 123.2(9) . . . ?
C17 C16 N3 119.3(5) . . . ?
C17 C16 H8 26.5 . . . no
C17 C16 H7 151.1 . . . no
C17 C16 O9 91.4(5) . . . ?
C17 C16 O8 146.9(6) . . . ?
C17 C16 C14 91.5(6) . . . ?
C17 C16 C18 30.8(5) . . . ?
C15 C16 N3 117.5(11) . . . ?
C15 C16 H8 149.4 . . . no
C15 C16 H7 28.9 . . . no
C15 C16 O9 145.2(6) . . . ?
C15 C16 O8 89.9(13) . . . ?
C15 C16 C14 31.7(4) . . . ?
C15 C16 C18 92.4(13) . . . ?
N3 C16 H8 93.0 . . . no
N3 C16 H7 89.0 . . . no
N3 C16 O9 28.0(6) . . . ?
N3 C16 O8 27.7(3) . . . ?
N3 C16 C14 149.2(7) . . . ?
N3 C16 C18 150.1(5) . . . ?
H8 C16 H7 176.6 . . . no
H8 C16 O9 65.3 . . . no
H8 C16 O8 120.5 . . . no
H8 C16 C14 117.8 . . . no
H8 C16 C18 57.2 . . . no
H7 C16 O9 116.4 . . . no
H7 C16 O8 61.7 . . . no
H7 C16 C14 60.2 . . . no
H7 C16 C18 120.6 . . . no
O9 C16 O8 55.6(8) . . . ?
O9 C16 C14 174.8(3) . . . ?
O9 C16 C18 122.1(8) . . . ?
O8 C16 C14 121.6(9) . . . ?
O8 C16 C18 177.7(3) . . . ?
C14 C16 C18 60.7(9) . . . ?
H8 C17 C16 113.7 . . . no
H8 C17 C18 127.3 . . . no
H8 C17 H9 103.4 . . . no
H8 C17 C15 142.0 . . . no
H8 C17 C13 156.4 . . . no
H8 C17 N3 82.8 . . . no
C16 C17 C18 118.6(5) . . . ?
C16 C17 H9 142.4 . . . no
C16 C17 C15 28.5(6) . . . ?
C16 C17 C13 89.0(6) . . . ?
C16 C17 N3 31.2(5) . . . ?
C18 C17 H9 23.9 . . . no
C18 C17 C15 90.1(8) . . . ?
C18 C17 C13 29.5(7) . . . ?
C18 C17 N3 149.8(5) . . . ?
H9 C17 C15 113.9 . . . no
H9 C17 C13 53.4 . . . no
H9 C17 N3 173.6 . . . no
C15 C17 C13 60.5(2) . . . ?
C15 C17 N3 59.7(10) . . . ?
C13 C17 N3 120.2(9) . . . ?
H9 C18 C17 122.7 . . . no
H9 C18 C13 115.8 . . . no
H9 C18 H8 101.6 . . . no
H9 C18 C16 153.3 . . . no
H9 C18 O7 88.6 . . . no
H9 C18 C14 147.0 . . . no
C17 C18 C13 121.4(11) . . . ?
C17 C18 H8 21.2 . . . no
C17 C18 C16 30.6(4) . . . ?
C17 C18 O7 148.6(8) . . . ?
C17 C18 C14 90.1(8) . . . ?
C13 C18 H8 142.4 . . . no
C13 C18 C16 90.7(13) . . . ?
C13 C18 O7 27.3(4) . . . ?
C13 C18 C14 31.2(4) . . . ?
H8 C18 C16 51.7 . . . no
H8 C18 O7 169.3 . . . no
H8 C18 C14 111.2 . . . no
C16 C18 O7 118.0(9) . . . ?
C16 C18 C14 59.5(10) . . . ?
O7 C18 C14 58.5(2) . . . ?
O10 C19 C20 123.6(5) . . . ?
O10 C19 C24 120.4(11) . . . ?
O10 C19 H12 96.8 . . . no
O10 C19 C23 148.6(7) . . . ?
O10 C19 C21 152.0(4) . . . ?
O10 C19 H19 46.6 . . . no
O10 C19 H31 42.1 . . . no
C20 C19 C24 116.0(9) . . . ?
C20 C19 H12 139.2 . . . no
C20 C19 C23 87.7(5) . . . ?
C20 C19 C21 28.4(5) . . . ?
C20 C19 H19 150.7 . . . no
C20 C19 H31 140.3 . . . no
C24 C19 H12 24.1 . . . no
C24 C19 C23 28.3(5) . . . ?
C24 C19 C21 87.6(12) . . . ?
C24 C19 H19 80.9 . . . no
C24 C19 H31 90.0 . . . no
H12 C19 C23 52.2 . . . no
H12 C19 C21 111.2 . . . no
H12 C19 H19 62.6 . . . no
H12 C19 H31 67.1 . . . no
C23 C19 C21 59.3(8) . . . ?
C23 C19 H19 105.8 . . . no
C23 C19 H31 114.7 . . . no
C21 C19 H19 150.7 . . . no
C21 C19 H31 150.5 . . . no
H19 C19 H31 56.9 2_665 2_665 2_665 no
C21 C20 C19 122.5(5) . . . ?
C21 C20 CL4 119.2(11) . . . ?
C21 C20 H10 23.0 . . . no
C21 C20 C22 30.9(7) . . . ?
C21 C20 C24 90.5(9) . . . ?
C21 C20 O10 149.6(4) . . . ?
C19 C20 CL4 118.2(9) . . . ?
C19 C20 H10 145.6 . . . no
C19 C20 C22 91.6(5) . . . ?
C19 C20 C24 32.1(7) . . . ?
C19 C20 O10 27.1(4) . . . ?
CL4 C20 H10 96.2 . . . no
CL4 C20 C22 150.1(5) . . . ?
CL4 C20 C24 150.3(4) . . . ?
CL4 C20 O10 91.1(12) . . . ?
H10 C20 C22 53.9 . . . no
H10 C20 C24 113.5 . . . no
H10 C20 O10 172.5 . . . no
C22 C20 C24 59.6(3) . . . ?
C22 C20 O10 118.7(8) . . . ?
C24 C20 O10 59.2(10) . . . ?
H10 C21 C22 120.3 . . . no
H10 C21 C20 121.6 . . . no
H10 C21 C23 149.0 . . . no
H10 C21 N4 88.3 . . . no
H10 C21 C19 150.7 . . . no
H10 C21 O12 60.7 . . . no
H10 C21 CL4 87.4 . . . no
C22 C21 C20 118.0(11) . . . ?
C22 C21 C23 28.7(3) . . . ?
C22 C21 N4 32.1(5) . . . ?
C22 C21 C19 89.0(12) . . . ?
C22 C21 O12 59.7(10) . . . ?
C22 C21 CL4 152.2(5) . . . ?
C20 C21 C23 89.3(9) . . . ?
C20 C21 N4 150.1(7) . . . ?
C20 C21 C19 29.0(3) . . . ?
C20 C21 O12 177.6(4) . . . ?
C20 C21 CL4 34.2(7) . . . ?
C23 C21 N4 60.8(4) . . . ?
C23 C21 C19 60.3(10) . . . ?
C23 C21 O12 88.4(9) . . . ?
C23 C21 CL4 123.5(3) . . . ?
N4 C21 C19 121.1(8) . . . ?
N4 C21 O12 27.6(6) . . . ?
N4 C21 CL4 175.7(3) . . . ?
C19 C21 O12 148.7(3) . . . ?
C19 C21 CL4 63.2(9) . . . ?
O12 C21 CL4 148.1(7) . . . ?
C21 C22 C23 122.8(9) . . . ?
C21 C22 N4 118.0(11) . . . ?
C21 C22 H10 23.6 . . . no
C21 C22 H11 147.7 . . . no
C21 C22 O12 89.5(12) . . . ?
C21 C22 O11 145.0(7) . . . ?
C21 C22 C20 31.1(5) . . . ?
C21 C22 C24 91.9(12) . . . ?
C23 C22 N4 119.1(5) . . . ?
C23 C22 H10 146.4 . . . no
C23 C22 H11 25.2 . . . no
C23 C22 O12 147.8(6) . . . ?
C23 C22 O11 92.0(5) . . . ?
C23 C22 C20 91.7(5) . . . ?
C23 C22 C24 30.9(5) . . . ?
N4 C22 H10 94.5 . . . no
N4 C22 H11 94.2 . . . no
N4 C22 O12 28.6(3) . . . ?
N4 C22 O11 27.1(6) . . . ?
N4 C22 C20 149.1(7) . . . ?
N4 C22 C24 150.0(4) . . . ?
H10 C22 H11 170.7 . . . no
H10 C22 O12 65.9 . . . no
H10 C22 O11 121.6 . . . no
H10 C22 C20 54.7 . . . no
H10 C22 C24 115.5 . . . no
H11 C22 O12 122.7 . . . no
H11 C22 O11 67.2 . . . no
H11 C22 C20 116.7 . . . no
H11 C22 C24 56.0 . . . no
O12 C22 O11 55.7(7) . . . ?
O12 C22 C20 120.5(8) . . . ?
O12 C22 C24 178.6(3) . . . ?
O11 C22 C20 175.3(3) . . . ?
O11 C22 C24 122.9(8) . . . ?
C20 C22 C24 60.8(8) . . . ?
H11 C23 C24 116.4 . . . no
H11 C23 C22 125.3 . . . no
H11 C23 H12 86.9 . . . no
H11 C23 C21 153.4 . . . no
H11 C23 C19 145.4 . . . no
H11 C23 N4 94.1 . . . no
C24 C23 C22 118.0(5) . . . ?
C24 C23 H12 29.5 . . . no
C24 C23 C21 89.5(9) . . . ?
C24 C23 C19 29.2(6) . . . ?
C24 C23 N4 149.4(4) . . . ?
C22 C23 H12 146.8 . . . no
C22 C23 C21 28.5(6) . . . ?
C22 C23 C19 88.9(5) . . . ?
C22 C23 N4 31.4(5) . . . ?
H12 C23 C21 118.5 . . . no
H12 C23 C19 58.4 . . . no
H12 C23 N4 175.8 . . . no
C21 C23 C19 60.4(3) . . . ?
C21 C23 N4 59.9(10) . . . ?
C19 C23 N4 120.3(8) . . . ?
H12 C24 C23 112.6 . . . no
H12 C24 C19 124.2 . . . no
H12 C24 H11 83.3 . . . no
H12 C24 C22 142.9 . . . no
H12 C24 O10 96.2 . . . no
H12 C24 C20 154.6 . . . no
H12 C24 H19 67.2 . . . no
C23 C24 C19 122.6(11) . . . ?
C23 C24 H11 29.4 . . . no
C23 C24 C22 31.1(3) . . . ?
C23 C24 O10 151.1(7) . . . ?
C23 C24 C20 90.6(9) . . . ?
C23 C24 H19 152.9 . . . no
C19 C24 H11 151.7 . . . no
C19 C24 C22 91.5(12) . . . ?
C19 C24 O10 28.6(5) . . . ?
C19 C24 C20 31.9(3) . . . ?
C19 C24 H19 67.8 . . . no
H11 C24 C22 60.3 . . . no
H11 C24 O10 178.8 . . . no
H11 C24 C20 119.8 . . . no
H11 C24 H19 137.3 . . . no
C22 C24 O10 120.1(8) . . . ?
C22 C24 C20 59.6(10) . . . ?
C22 C24 H19 146.1 . . . no
O10 C24 C20 60.6(3) . . . ?
O10 C24 H19 43.0 . . . no
C20 C24 H19 97.0 . . . no
C3 H1 C2 35.0 . . . no
C3 H1 C4 31.5 . . . no
C3 H1 O2 90.1 . . . no
C2 H1 C4 66.3 . . . no
C2 H1 O2 125.0 . . . no
C4 H1 O2 58.9 . . . no
C5 H2 C6 40.4 . . . no
C5 H2 C4 30.1 . . . no
C5 H2 H3 70.8 . . . no
C5 H2 H5 149.5 . . . no
C5 H2 O3 87.2 . . . no
C5 H2 O5 151.7 . . . no
C6 H2 C4 70.4 . . . no
C6 H2 H3 30.3 . . . no
C6 H2 H5 169.1 . . . no
C6 H2 O3 127.6 . . . no
C6 H2 O5 111.3 . . . no
C4 H2 H3 100.7 . . . no
C4 H2 H5 119.3 . . . no
C4 H2 O3 57.2 . . . no
C4 H2 O5 176.0 . . . no
H3 H2 H5 139.3 . . . no
H3 H2 O3 157.9 . . . no
H3 H2 O5 81.0 . . . no
H5 H2 O3 62.5 1_454 1_454 1_454 no
H5 H2 O5 58.6 1_454 1_454 1_454 no
O3 H2 O5 121.0 . . . no
C6 H3 C5 32.3 . . . no
C6 H3 C1 33.8 . . . no
C6 H3 H2 58.2 . . . no
C6 H3 O15 135.6 . . . no
C6 H3 H17 125.4 . . . no
C5 H3 C1 65.9 . . . no
C5 H3 H2 25.8 . . . no
C5 H3 O15 154.6 . . . no
C5 H3 H17 132.5 . . . no
C1 H3 H2 91.8 . . . no
C1 H3 O15 108.5 . . . no
C1 H3 H17 110.1 . . . no
H2 H3 O15 147.7 . . . no
H2 H3 H17 126.1 . . . no
O15 H3 H17 23.3 . . . no
C9 H4 C10 35.1 . . . no
C9 H4 C8 32.7 . . . no
C9 H4 O6 97.1 . . . no
C9 H4 N2 68.8 . . . no
C10 H4 C8 67.6 . . . no
C10 H4 O6 62.1 . . . no
C10 H4 N2 33.8 . . . no
C8 H4 O6 129.7 . . . no
C8 H4 N2 101.4 . . . no
O6 H4 N2 28.3 . . . no
C11 H5 C12 35.4 . . . no
C11 H5 C10 34.4 . . . no
C11 H5 H2 160.4 . . . no
C11 H5 O5 94.5 . . . no
C11 H5 H6 60.0 . . . no
C11 H5 O3 136.3 . . . no
C11 H5 N2 67.0 . . . no
C12 H5 C10 69.7 . . . no
C12 H5 H2 164.0 . . . no
C12 H5 O5 129.9 . . . no
C12 H5 H6 24.7 . . . no
C12 H5 O3 101.0 . . . no
C12 H5 N2 102.4 . . . no
C10 H5 H2 126.1 . . . no
C10 H5 O5 60.3 . . . no
C10 H5 H6 94.3 . . . no
C10 H5 O3 168.5 . . . no
C10 H5 N2 32.7 . . . no
H2 H5 O5 66.0 1_656 1_656 1_656 no
H2 H5 H6 139.6 1_656 1_656 1_656 no
H2 H5 O3 63.0 1_656 1_656 1_656 no
H2 H5 N2 93.4 1_656 1_656 1_656 no
O5 H5 H6 154.3 . . . no
O5 H5 O3 128.9 . . . no
O5 H5 N2 27.5 . . . no
H6 H5 O3 76.8 . . . no
H6 H5 N2 126.9 . . . no
O3 H5 N2 156.0 1_656 1_656 1_656 no
C12 H6 C7 39.0 . . . no
C12 H6 C11 31.5 . . . no
C12 H6 H15 112.4 . . . no
C12 H6 H5 55.4 . . . no
C12 H6 O4 71.0 . . . no
C7 H6 C11 70.4 . . . no
C7 H6 H15 75.9 . . . no
C7 H6 H5 94.3 . . . no
C7 H6 O4 32.1 . . . no
C11 H6 H15 141.7 . . . no
C11 H6 H5 24.1 . . . no
C11 H6 O4 102.5 . . . no
H15 H6 H5 157.4 2 2 2 no
H15 H6 O4 45.8 2 2 2 no
H5 H6 O4 126.4 . . . no
C15 H7 C16 38.0 . . . no
C15 H7 C14 29.1 . . . no
C15 H7 O8 101.7 . . . no
C15 H7 N3 73.1 . . . no
C16 H7 C14 66.5 . . . no
C16 H7 O8 64.5 . . . no
C16 H7 N3 35.4 . . . no
C14 H7 O8 130.7 . . . no
C14 H7 N3 101.9 . . . no
O8 H7 N3 29.4 . . . no
C17 H8 C16 39.8 . . . no
C17 H8 C18 31.5 . . . no
C17 H8 H11 153.7 . . . no
C17 H8 O9 103.4 . . . no
C17 H8 N3 74.9 . . . no
C17 H8 H9 54.8 . . . no
C16 H8 C18 71.1 . . . no
C16 H8 H11 125.2 . . . no
C16 H8 O9 64.3 . . . no
C16 H8 N3 35.3 . . . no
C16 H8 H9 94.4 . . . no
C18 H8 H11 152.0 . . . no
C18 H8 O9 134.8 . . . no
C18 H8 N3 106.3 . . . no
C18 H8 H9 23.4 . . . no
H11 H8 O9 63.4 1_454 1_454 1_454 no
H11 H8 N3 92.0 1_454 1_454 1_454 no
H11 H8 H9 133.8 1_454 1_454 1_454 no
O9 H8 N3 29.1 . . . no
O9 H8 H9 157.8 . . . no
N3 H8 H9 129.7 . . . no
C18 H9 C13 37.8 . . . no
C18 H9 C17 33.3 . . . no
C18 H9 O17 151.4 . . . no
C18 H9 H8 55.1 . . . no
C18 H9 H22 165.9 . . . no
C18 H9 O7 68.0 . . . no
C13 H9 C17 71.1 . . . no
C13 H9 O17 113.8 . . . no
C13 H9 H8 92.7 . . . no
C13 H9 H22 130.2 . . . no
C13 H9 O7 30.3 . . . no
C17 H9 O17 173.3 . . . no
C17 H9 H8 21.7 . . . no
C17 H9 H22 157.3 . . . no
C17 H9 O7 101.4 . . . no
O17 H9 H8 152.6 . . . no
O17 H9 H22 20.3 . . . no
O17 H9 O7 83.6 . . . no
H8 H9 H22 136.5 . . . no
H8 H9 O7 123.0 . . . no
H22 H9 O7 100.2 . . . no
C21 H10 C22 36.1 . . . no
C21 H10 C20 35.3 . . . no
C21 H10 O12 99.2 . . . no
C21 H10 N4 70.5 . . . no
C22 H10 C20 71.4 . . . no
C22 H10 O12 63.1 . . . no
C22 H10 N4 34.5 . . . no
C20 H10 O12 134.5 . . . no
C20 H10 N4 105.9 . . . no
O12 H10 N4 28.7 . . . no
C23 H11 C24 34.3 . . . no
C23 H11 C22 29.5 . . . no
C23 H11 H8 149.9 . . . no
C23 H11 H12 62.2 . . . no
C23 H11 O9 135.8 . . . no
C23 H11 O11 86.0 . . . no
C24 H11 C22 63.7 . . . no
C24 H11 H8 155.8 . . . no
C24 H11 H12 28.0 . . . no
C24 H11 O9 104.0 . . . no
C24 H11 O11 120.2 . . . no
C22 H11 H8 127.1 . . . no
C22 H11 H12 91.4 . . . no
C22 H11 O9 161.1 . . . no
C22 H11 O11 56.9 . . . no
H8 H11 H12 136.4 1_656 1_656 1_656 no
H8 H11 O9 58.9 1_656 1_656 1_656 no
H8 H11 O11 72.4 1_656 1_656 1_656 no
H12 H11 O9 78.2 . . . no
H12 H11 O11 148.2 . . . no
O9 H11 O11 131.1 1_656 1_656 1_656 no
C24 H12 C23 38.0 . . . no
C24 H12 C19 31.7 . . . no
C24 H12 H14 155.2 . . . no
C24 H12 H11 68.8 . . . no
C24 H12 H19 88.7 . . . no
C24 H12 O13 174.7 . . . no
C24 H12 H31 93.3 . . . no
C23 H12 C19 69.4 . . . no
C23 H12 H14 117.8 . . . no
C23 H12 H11 30.9 . . . no
C23 H12 H19 121.2 . . . no
C23 H12 O13 139.1 . . . no
C23 H12 H31 126.5 . . . no
C19 H12 H14 172.5 . . . no
C19 H12 H11 100.2 . . . no
C19 H12 H19 64.5 . . . no
C19 H12 O13 150.0 . . . no
C19 H12 H31 63.2 . . . no
H14 H12 H11 87.0 1_655 1_655 1_655 no
H14 H12 H19 108.6 1_655 1_655 1_655 no
H14 H12 O13 23.9 1_655 1_655 1_655 no
H14 H12 H31 111.1 1_655 1_655 1_655 no
H11 H12 H19 141.9 . . . no
H11 H12 O13 108.5 . . . no
H11 H12 H31 150.1 . . . no
H19 H12 O13 95.9 2_665 2_665 2_665 no
H19 H12 H31 56.2 2_665 2_665 2_665 no
O13 H12 H31 87.2 1_655 1_655 1_655 no
O13 H13 H14 37.2 . . . no
O13 H13 O19 164.6 . . . no
O13 H13 H26 135.7 . . . no
O13 H13 H21 133.2 . . . no
O13 H13 ZN1 47.4 . . . no
H14 H13 O19 128.6 . . . no
H14 H13 H26 110.0 . . . no
H14 H13 H21 98.5 . . . no
H14 H13 ZN1 77.9 . . . no
O19 H13 H26 31.8 . . . no
O19 H13 H21 38.7 . . . no
O19 H13 ZN1 136.4 . . . no
H26 H13 H21 56.2 . . . no
H26 H13 ZN1 113.7 . . . no
H21 H13 ZN1 167.7 2_565 2_565 2_565 no
O13 H14 H13 34.0 . . . no
O13 H14 O9 175.5 . . . no
O13 H14 H12 90.9 . . . no
O13 H14 N3 152.4 . . . no
H13 H14 O9 147.9 . . . no
H13 H14 H12 98.2 . . . no
H13 H14 N3 135.1 . . . no
O9 H14 H12 92.4 1_556 1_556 1_556 no
O9 H14 N3 24.0 1_556 1_556 1_556 no
H12 H14 N3 116.4 1_455 1_455 1_455 no
O14 H15 H16 41.9 . . . no
O14 H15 O4 166.0 . . . no
O14 H15 H6 121.0 . . . no
O14 H15 H27 107.2 . . . no
H16 H15 O4 140.1 . . . no
H16 H15 H6 121.3 . . . no
H16 H15 H27 65.9 . . . no
O4 H15 H6 71.3 2 2 2 no
O4 H15 H27 74.8 2 2 2 no
H6 H15 H27 100.3 2 2 2 no
O14 H16 H15 38.0 . . . no
O14 H16 H27 118.8 . . . no
O14 H16 CL1 143.2 . . . no
O14 H16 H24 104.0 . . . no
H15 H16 H27 81.5 . . . no
H15 H16 CL1 142.0 . . . no
H15 H16 H24 107.0 . . . no
H27 H16 CL1 74.6 2 2 2 no
H27 H16 H24 101.5 2 2 2 no
CL1 H16 H24 106.3 2 2 2 no
O15 H17 O21 160.1 . . . no
O15 H17 H18 28.3 . . . no
O15 H17 H29 135.6 . . . no
O15 H17 H24 144.1 . . . no
O15 H17 O14 90.3 . . . no
O15 H17 ZN1 43.8 . . . no
O15 H17 H3 73.1 . . . no
O21 H17 H18 132.3 2 2 2 no
O21 H17 H29 24.5 2 2 2 no
O21 H17 H24 42.2 2 2 2 no
O21 H17 O14 108.2 2 2 2 no
O21 H17 ZN1 156.0 2 2 2 no
O21 H17 H3 111.6 2 2 2 no
H18 H17 H29 108.6 . . . no
H18 H17 H24 145.0 . . . no
H18 H17 O14 118.4 . . . no
H18 H17 ZN1 71.6 . . . no
H18 H17 H3 75.4 . . . no
H29 H17 H24 55.6 2 2 2 no
H29 H17 O14 128.8 2 2 2 no
H29 H17 ZN1 174.8 2 2 2 no
H29 H17 H3 116.4 2 2 2 no
H24 H17 O14 74.0 2 2 2 no
H24 H17 ZN1 121.2 2 2 2 no
H24 H17 H3 138.8 2 2 2 no
O14 H17 ZN1 49.1 . . . no
O14 H17 H3 94.8 . . . no
ZN1 H17 H3 68.8 . . . no
O15 H18 H17 30.1 . . . no
O15 H18 O22 135.2 . . . no
O15 H18 H31 155.3 . . . no
O15 H18 H30 121.0 . . . no
O15 H18 H29 133.7 . . . no
O15 H18 ZN1 39.2 . . . no
H17 H18 O22 112.1 . . . no
H17 H18 H31 137.0 . . . no
H17 H18 H30 98.7 . . . no
H17 H18 H29 105.7 . . . no
H17 H18 ZN1 68.7 . . . no
O22 H18 H31 24.9 1_455 1_455 1_455 no
O22 H18 H30 14.2 1_455 1_455 1_455 no
O22 H18 H29 50.7 1_455 1_455 1_455 no
O22 H18 ZN1 139.5 1_455 1_455 1_455 no
H31 H18 H30 38.4 1_455 1_455 1_455 no
H31 H18 H29 55.1 1_455 1_455 1_455 no
H31 H18 ZN1 135.2 1_455 1_455 1_455 no
H30 H18 H29 57.0 1_455 1_455 1_455 no
H30 H18 ZN1 131.9 1_455 1_455 1_455 no
H29 H18 ZN1 169.2 1_455 1_455 1_455 no
O16 H19 H20 33.0 . . . no
O16 H19 O10 151.6 . . . no
O16 H19 H31 122.0 . . . no
O16 H19 H12 128.8 . . . no
O16 H19 C19 174.7 . . . no
O16 H19 ZN2 48.6 . . . no
O16 H19 C24 148.7 . . . no
H20 H19 O10 119.6 . . . no
H20 H19 H31 95.6 . . . no
H20 H19 H12 140.4 . . . no
H20 H19 C19 150.1 . . . no
H20 H19 ZN2 76.2 . . . no
H20 H19 C24 162.3 . . . no
O10 H19 H31 48.6 2_665 2_665 2_665 no
O10 H19 H12 75.7 2_665 2_665 2_665 no
O10 H19 C19 30.5 2_665 2_665 2_665 no
O10 H19 ZN2 139.9 2_665 2_665 2_665 no
O10 H19 C24 59.3 2_665 2_665 2_665 no
H31 H19 H12 66.2 2_665 2_665 2_665 no
H31 H19 C19 63.3 2_665 2_665 2_665 no
H31 H19 ZN2 170.5 2_665 2_665 2_665 no
H31 H19 C24 70.3 2_665 2_665 2_665 no
H12 H19 C19 52.8 2_665 2_665 2_665 no
H12 H19 ZN2 117.2 2_665 2_665 2_665 no
H12 H19 C24 24.1 2_665 2_665 2_665 no
C19 H19 ZN2 126.2 2_665 2_665 2_665 no
C19 H19 C24 31.3 2_665 2_665 2_665 no
ZN2 H19 C24 116.7 . . . no
O16 H20 H19 35.6 . . . no
O16 H20 O7 126.5 . . . no
O16 H20 CL3 156.9 . . . no
H19 H20 O7 96.1 . . . no
H19 H20 CL3 155.6 . . . no
O7 H20 CL3 76.4 2_665 2_665 2_665 no
O17 H21 H22 36.0 . . . no
O17 H21 O19 168.8 . . . no
O17 H21 H25 139.3 . . . no
O17 H21 H26 159.9 . . . no
O17 H21 H13 143.8 . . . no
H22 H21 O19 143.3 . . . no
H22 H21 H25 123.9 . . . no
H22 H21 H26 124.7 . . . no
H22 H21 H13 151.0 . . . no
O19 H21 H25 29.9 2_565 2_565 2_565 no
O19 H21 H26 26.3 2_565 2_565 2_565 no
O19 H21 H13 44.9 2_565 2_565 2_565 no
H25 H21 H26 47.7 2_565 2_565 2_565 no
H25 H21 H13 73.6 2_565 2_565 2_565 no
H26 H21 H13 46.8 2_565 2_565 2_565 no
O17 H22 H21 45.0 . . . no
O17 H22 O20 147.6 . . . no
O17 H22 H28 132.6 . . . no
O17 H22 H9 72.3 . . . no
O17 H22 H27 152.1 . . . no
O17 H22 ZN2 32.6 . . . no
H21 H22 O20 126.3 . . . no
H21 H22 H28 108.7 . . . no
H21 H22 H9 98.1 . . . no
H21 H22 H27 140.8 . . . no
H21 H22 ZN2 76.5 . . . no
O20 H22 H28 18.4 . . . no
O20 H22 H9 134.0 . . . no
O20 H22 H27 14.5 . . . no
O20 H22 ZN2 129.0 . . . no
H28 H22 H9 152.4 . . . no
H28 H22 H27 32.5 . . . no
H28 H22 ZN2 124.8 . . . no
H9 H22 H27 120.0 . . . no
H9 H22 ZN2 67.4 . . . no
H27 H22 ZN2 124.7 . . . no
O18 H23 O6 160.5 . . . no
O18 H23 H24 35.9 . . . no
O18 H23 H30 111.0 . . . no
O18 H23 N2 175.2 . . . no
O6 H23 H24 133.1 1_554 1_554 1_554 no
O6 H23 H30 79.1 1_554 1_554 1_554 no
O6 H23 N2 20.9 1_554 1_554 1_554 no
H24 H23 H30 87.5 . . . no
H24 H23 N2 140.0 . . . no
H30 H23 N2 64.5 . . . no
O18 H24 O21 162.8 . . . no
O18 H24 H23 39.1 . . . no
O18 H24 H29 136.6 . . . no
O18 H24 H17 137.0 . . . no
O18 H24 H16 82.1 . . . no
O21 H24 H23 126.1 . . . no
O21 H24 H29 26.8 . . . no
O21 H24 H17 43.0 . . . no
O21 H24 H16 107.6 . . . no
H23 H24 H29 105.5 . . . no
H23 H24 H17 105.6 . . . no
H23 H24 H16 84.7 . . . no
H29 H24 H17 59.3 . . . no
H29 H24 H16 127.3 . . . no
H17 H24 H16 68.0 2 2 2 no
O19 H25 H26 33.4 . . . no
O19 H25 H21 63.5 . . . no
O19 H25 O12 123.0 . . . no
H26 H25 H21 78.4 . . . no
H26 H25 O12 126.3 . . . no
H21 H25 O12 146.7 2_565 2_565 2_565 no
O19 H26 H25 28.8 . . . no
O19 H26 O20 165.8 . . . no
O19 H26 H28 157.8 . . . no
O19 H26 H13 68.9 . . . no
O19 H26 H27 142.3 . . . no
O19 H26 H21 44.1 . . . no
H25 H26 O20 150.0 . . . no
H25 H26 H28 170.7 . . . no
H25 H26 H13 97.3 . . . no
H25 H26 H27 143.3 . . . no
H25 H26 H21 53.8 . . . no
O20 H26 H28 27.6 . . . no
O20 H26 H13 106.2 . . . no
O20 H26 H27 24.2 . . . no
O20 H26 H21 149.5 . . . no
H28 H26 H13 90.9 . . . no
H28 H26 H27 40.7 . . . no
H28 H26 H21 124.5 . . . no
H13 H26 H27 89.3 . . . no
H13 H26 H21 77.1 . . . no
H27 H26 H21 160.5 . . . no
O20 H27 H28 37.6 . . . no
O20 H27 O1 156.8 . . . no
O20 H27 H26 57.7 . . . no
O20 H27 H16 124.8 . . . no
O20 H27 H22 33.2 . . . no
O20 H27 H15 127.8 . . . no
H28 H27 O1 135.9 . . . no
H28 H27 H26 62.7 . . . no
H28 H27 H16 128.6 . . . no
H28 H27 H22 69.9 . . . no
H28 H27 H15 108.5 . . . no
O1 H27 H26 99.1 . . . no
O1 H27 H16 77.5 . . . no
O1 H27 H22 147.0 . . . no
O1 H27 H15 73.8 . . . no
H26 H27 H16 166.3 . . . no
H26 H27 H22 73.2 . . . no
H26 H27 H15 159.3 . . . no
H16 H27 H22 102.3 2 2 2 no
H16 H27 H15 32.6 2 2 2 no
H22 H27 H15 123.2 . . . no
O20 H28 H27 36.3 . . . no
O20 H28 H26 68.3 . . . no
O20 H28 O8 159.7 . . . no
O20 H28 H22 41.9 . . . no
H27 H28 H26 76.5 . . . no
H27 H28 O8 154.2 . . . no
H27 H28 H22 77.5 . . . no
H26 H28 O8 123.2 . . . no
H26 H28 H22 78.4 . . . no
O8 H28 H22 120.0 1_556 1_556 1_556 no
O21 H29 O22 137.1 . . . no
O21 H29 H24 44.5 . . . no
O21 H29 H31 123.3 . . . no
O21 H29 H17 41.0 . . . no
O21 H29 H30 124.0 . . . no
O21 H29 H18 172.6 . . . no
O22 H29 H24 92.7 . . . no
O22 H29 H31 25.6 . . . no
O22 H29 H17 129.9 . . . no
O22 H29 H30 19.6 . . . no
O22 H29 H18 45.4 . . . no
H24 H29 H31 82.1 . . . no
H24 H29 H17 65.0 . . . no
H24 H29 H30 82.1 . . . no
H24 H29 H18 136.7 . . . no
H31 H29 H17 140.1 . . . no
H31 H29 H30 39.5 . . . no
H31 H29 H18 55.4 . . . no
H17 H29 H30 110.3 2 2 2 no
H17 H29 H18 145.4 2 2 2 no
H30 H29 H18 60.5 . . . no
O22 H30 H31 32.0 . . . no
O22 H30 O5 161.7 . . . no
O22 H30 H29 50.9 . . . no
O22 H30 H18 31.4 . . . no
O22 H30 H23 115.7 . . . no
H31 H30 O5 156.2 . . . no
H31 H30 H29 64.2 . . . no
H31 H30 H18 61.7 . . . no
H31 H30 H23 94.3 . . . no
O5 H30 H29 137.6 1_554 1_554 1_554 no
O5 H30 H18 131.3 1_554 1_554 1_554 no
O5 H30 H23 82.6 1_554 1_554 1_554 no
H29 H30 H18 62.5 . . . no
H29 H30 H23 80.9 . . . no
H18 H30 H23 141.9 1_655 1_655 1_655 no
O22 H31 H30 28.1 . . . no
O22 H31 O10 159.0 . . . no
O22 H31 H29 62.6 . . . no
O22 H31 H18 52.8 . . . no
O22 H31 H19 144.6 . . . no
O22 H31 C19 154.6 . . . no
O22 H31 H12 128.1 . . . no
H30 H31 O10 136.7 . . . no
H30 H31 H29 76.3 . . . no
H30 H31 H18 79.8 . . . no
H30 H31 H19 128.0 . . . no
H30 H31 C19 158.6 . . . no
H30 H31 H12 151.3 . . . no
O10 H31 H29 105.2 . . . no
O10 H31 H18 142.3 . . . no
O10 H31 H19 49.6 . . . no
O10 H31 C19 28.4 . . . no
O10 H31 H12 70.7 . . . no
H29 H31 H18 69.5 . . . no
H29 H31 H19 152.7 . . . no
H29 H31 C19 93.0 . . . no
H29 H31 H12 108.5 . . . no
H18 H31 H19 121.9 1_655 1_655 1_655 no
H18 H31 C19 114.1 1_655 1_655 1_655 no
H18 H31 H12 75.8 1_655 1_655 1_655 no
H19 H31 C19 59.9 2_665 2_665 2_665 no
H19 H31 H12 57.6 2_665 2_665 2_665 no
C19 H31 H12 49.7 . . . no

loop_
_geom_bond_atom_site_label_1
_geom_bond_atom_site_label_2
_geom_bond_distance
_geom_bond_site_symmetry_1
_geom_bond_site_symmetry_2
_geom_bond_publ_flag
ZN1 O4 1.96(3) . . ?
ZN1 O15 1.982(5) . . ?
ZN1 O1 1.985(9) . . ?
ZN1 O13 2.137(8) . . ?
ZN1 O14 2.143(9) . . ?
ZN1 H17 2.60 . . no
ZN1 H18 2.65 . . no
ZN1 H13 2.66 . . no
ZN2 O7 1.976(6) . . ?
ZN2 O17 1.998(5) . . ?
ZN2 O10 2.00(2) . . ?
ZN2 O16 2.123(12) . . ?
ZN2 O18 2.131(8) . . ?
ZN2 H19 2.65 . . no
ZN2 H22 2.69 . . no
CL1 C2 1.734(11) . . ?
CL1 H16 2.59 . . no
CL1 C3 2.69(4) . . ?
CL2 C8 1.735(13) . . ?
CL3 C14 1.725(10) . . ?
CL3 H20 2.47 . . no
CL3 C15 2.68(4) . . ?
CL4 C20 1.734(13) . . ?
CL4 C21 2.69(4) . . ?
O1 C1 1.32(2) . . ?
O1 H27 2.02 . . no
O1 C2 2.366(10) . . ?
O1 C6 2.40(3) . . ?
O2 N1 1.214(9) . . ?
O2 O3 2.150(10) . . ?
O2 C4 2.303(11) . . ?
O2 H1 2.46 . . no
O2 C3 2.70(4) . . ?
O3 N1 1.235(9) . . ?
O3 C4 2.30(3) . . ?
O3 H5 2.58 . . no
O3 H2 2.59 . . no
O4 C7 1.33(2) . . ?
O4 H15 1.89 . . no
O4 C12 2.37(4) . . ?
O4 C8 2.389(7) . . ?
O4 H6 2.50 . . no
O5 N2 1.232(10) . . ?
O5 H30 2.12 . . no
O5 O6 2.157(9) . . ?
O5 C10 2.30(4) . . ?
O5 H5 2.46 . . no
O5 H2 2.63 . . no
O6 N2 1.234(9) . . ?
O6 H23 1.71 . . no
O6 C10 2.315(9) . . ?
O6 H4 2.36 . . no
O6 C9 2.70(4) . . ?
O7 C13 1.31(2) . . ?
O7 H20 2.24 . . no
O7 C14 2.341(10) . . ?
O7 C18 2.39(3) . . ?
O7 H9 2.58 . . no
O8 N3 1.234(9) . . ?
O8 H28 2.04 . . no
O8 O9 2.161(10) . . ?
O8 H7 2.26 . . no
O8 C16 2.321(11) . . ?
O9 N3 1.231(9) . . ?
O9 H14 1.84 . . no
O9 C16 2.31(3) . . ?
O9 H8 2.33 . . no
O9 H11 2.43 . . no
O10 C19 1.31(2) . . ?
O10 H31 1.85 . . no
O10 H19 1.88 . . no
O10 C24 2.36(4) . . ?
O10 C20 2.397(8) . . ?
O11 N4 1.212(10) . . ?
O11 O12 2.163(9) . . ?
O11 C22 2.32(4) . . ?
O11 H11 2.55 . . no
O12 N4 1.242(9) . . ?
O12 H25 2.20 . . no
O12 C22 2.310(10) . . ?
O12 H10 2.36 . . no
O12 C21 2.68(3) . . ?
O13 H13 0.95 . . no
O13 H14 1.02 . . no
O13 H12 2.53 . . no
O14 H15 0.89 . . no
O14 H16 0.97 . . no
O14 H17 2.55 . . no
O15 H18 0.99 . . no
O15 H17 1.05 . . no
O15 H3 2.54 . . no
O15 O22 2.67(2) . . ?
O16 H20 0.94 . . no
O16 H19 1.01 . . no
O17 H22 0.88 . . no
O17 H21 1.06 . . no
O17 H9 2.43 . . no
O17 O20 2.678(9) . . ?
O18 H24 1.12 . . no
O18 H23 1.21 . . no
O19 H25 0.93 . . no
O19 H26 1.06 . . no
O19 H21 1.67 . . no
O19 H13 1.88 . . no
O20 H27 0.87 . . no
O20 H28 0.89 . . no
O20 H26 1.79 . . no
O20 H22 1.89 . . no
O21 H29 1.08 . . no
O21 H24 1.69 . . no
O21 H17 1.71 . . no
O22 H30 0.88 . . no
O22 H31 0.99 . . no
O22 H18 1.88 . . no
O22 H29 2.04 . . no
N1 C4 1.45(2) . . ?
N1 C3 2.43(4) . . ?
N1 C5 2.455(11) . . ?
N2 C10 1.44(2) . . ?
N2 C9 2.42(4) . . ?
N2 C11 2.447(9) . . ?
N2 H4 2.60 . . no
N2 H5 2.66 . . no
N2 H23 2.67 . . no
N3 C16 1.46(2) . . ?
N3 C15 2.43(4) . . ?
N3 C17 2.447(11) . . ?
N3 H7 2.51 . . no
N3 H8 2.52 . . no
N3 H14 2.66 . . no
N4 C22 1.47(2) . . ?
N4 C21 2.43(4) . . ?
N4 C23 2.455(10) . . ?
N4 H10 2.58 . . no
C1 C2 1.410(10) . . ?
C1 C6 1.416(11) . . ?
C1 H3 2.23 . . no
C1 C5 2.42(4) . . ?
C1 C3 2.445(11) . . ?
C2 C3 1.38(2) . . ?
C2 H1 2.13 . . no
C2 C4 2.37(3) . . ?
C2 C6 2.403(12) . . ?
C3 H1 1.11 . . no
C3 C4 1.386(10) . . ?
C3 C5 2.393(12) . . ?
C4 C5 1.365(10) . . ?
C4 H2 2.15 . . no
C4 H1 2.20 . . no
C4 C6 2.383(10) . . ?
C5 H2 1.02 . . no
C5 C6 1.37(2) . . ?
C5 H3 2.21 . . no
C6 H3 1.18 . . no
C6 H2 1.98 . . no
C7 C8 1.400(10) . . ?
C7 C12 1.404(13) . . ?
C7 H6 2.05 . . no
C7 C11 2.42(4) . . ?
C7 C9 2.454(8) . . ?
C8 C9 1.40(2) . . ?
C8 H4 2.17 . . no
C8 C10 2.38(4) . . ?
C8 C12 2.394(10) . . ?
C9 H4 1.05 . . no
C9 C10 1.388(11) . . ?
C9 C11 2.425(10) . . ?
C10 C11 1.380(11) . . ?
C10 H5 2.09 . . no
C10 H4 2.11 . . no
C10 C12 2.370(8) . . ?
C11 H5 1.01 . . no
C11 C12 1.37(2) . . ?
C11 H6 2.14 . . no
C12 H6 1.05 . . no
C12 H5 2.06 . . no
C13 C14 1.402(10) . . ?
C13 C18 1.408(11) . . ?
C13 H9 2.07 . . no
C13 C17 2.44(4) . . ?
C13 C15 2.456(11) . . ?
C14 C15 1.40(2) . . ?
C14 H7 2.25 . . no
C14 C16 2.37(3) . . ?
C14 C18 2.401(12) . . ?
C15 H7 1.09 . . no
C15 C16 1.388(10) . . ?
C15 C17 2.435(12) . . ?
C16 C17 1.381(10) . . ?
C16 H8 1.98 . . no
C16 H7 2.07 . . no
C16 C18 2.381(11) . . ?
C17 H8 0.96 . . no
C17 C18 1.39(2) . . ?
C17 H9 2.12 . . no
C18 H9 1.02 . . no
C18 H8 2.12 . . no
C19 C20 1.407(10) . . ?
C19 C24 1.412(13) . . ?
C19 H12 2.22 . . no
C19 C23 2.44(4) . . ?
C19 C21 2.444(10) . . ?
C19 H19 2.52 . . no
C19 H31 2.60 . . no
C20 C21 1.38(2) . . ?
C20 H10 2.03 . . no
C20 C22 2.36(4) . . ?
C20 C24 2.390(10) . . ?
C21 H10 0.93 . . no
C21 C22 1.373(11) . . ?
C21 C23 2.418(10) . . ?
C22 C23 1.381(11) . . ?
C22 H10 2.01 . . no
C22 H11 2.29 . . no
C22 C24 2.361(10) . . ?
C23 H11 1.20 . . no
C23 C24 1.37(2) . . ?
C23 H12 2.06 . . no
C24 H12 1.10 . . no
C24 H11 2.18 . . no
C24 H19 2.69 . . no
H2 H3 2.33 . . no
H2 H5 2.37 . . no
H3 H17 2.63 . . no
H5 H6 2.46 . . no
H6 H15 2.35 . . no
H8 H11 2.30 . . no
H8 H9 2.53 . . no
H9 H22 2.55 . . no
H11 H12 2.33 . . no
H12 H14 2.29 . . no
H12 H19 2.48 . . no
H12 H31 2.69 . . no
H13 H14 1.60 . . no
H13 H26 1.98 . . no
H13 H21 2.65 . . no
H15 H16 1.43 . . no
H15 H27 2.62 . . no
H16 H27 2.42 . . no
H16 H24 2.66 . . no
H17 H18 1.78 . . no
H17 H29 2.37 . . no
H17 H24 2.50 . . no
H18 H31 2.30 . . no
H18 H30 2.57 . . no
H18 H29 2.62 . . no
H19 H20 1.61 . . no
H19 H31 2.44 . . no
H21 H22 1.49 . . no
H21 H25 1.86 . . no
H21 H26 2.26 . . no
H22 H28 2.46 . . no
H22 H27 2.55 . . no
H23 H24 1.85 . . no
H23 H30 2.60 . . no
H24 H29 2.28 . . no
H25 H26 1.71 . . no
H26 H28 1.91 . . no
H26 H27 2.10 . . no
H27 H28 1.41 . . no
H29 H31 2.30 . . no
H29 H30 2.48 . . no
H30 H31 1.62 . . no

loop_
_geom_contact_atom_site_label_1
_geom_contact_atom_site_label_2
_geom_contact_distance
_geom_contact_site_symmetry_1
_geom_contact_site_symmetry_2
_geom_contact_publ_flag
O1 H27 2.0235 . . no
O4 H15 1.8902 . 2 no
O5 H30 2.1205 . 1_556 no
O6 H23 1.7080 . 1_556 no
O7 H20 2.2390 . 2_665 no
O8 H28 2.0377 . 1_554 no
O9 H14 1.8419 . 1_554 no
O10 H31 1.8496 . . no
O10 H19 1.8763 . 2_665 no
O12 H25 2.1995 . 1_656 no
O15 O22 2.67(2) . 1_455 no
O17 O20 2.678(9) . . no
O19 H21 1.6710 . 2_565 no
O19 H13 1.8840 . . no
O20 H26 1.7894 . . no
O20 H22 1.8892 . . no
O21 H24 1.6855 . . no
O21 H17 1.7110 . 2 no
O22 H18 1.8768 . 1_655 no
O22 H29 2.0406 . . no
H13 H26 1.9844 . . no
H21 H25 1.8639 . 2_565 no
H26 H28 1.9150 . . no

loop_
_geom_torsion_atom_site_label_1
_geom_torsion_atom_site_label_2
_geom_torsion_atom_site_label_3
_geom_torsion_atom_site_label_4
_geom_torsion_site_symmetry_1
_geom_torsion_site_symmetry_2
_geom_torsion_site_symmetry_3
_geom_torsion_site_symmetry_4
_geom_torsion
_geom_torsion_publ_flag
? ? ? ? ? ? ? ? ? ?
